data_4133304
loop_
_publ_author_name
'Mart\'inez-Mart\'inez, Antonio J'
'Tegner, Bengt E.'
'McKay, Alasdair I.'
'Bukvic, Alexander J.'
'Rees, Nicholas H.'
'Tizzard, Graham J.'
'Coles, Simon J.'
'Warren, Mark R.'
'Macgregor, Stuart A.'
'Weller, Andrew S.'

_publ_section_title
;
 Modulation of \s-Alkane Interactions in
 [Rh(L<sub>2</sub>)(alkane)]<sup>+</sup> Solid-State Molecular
 Organometallic (SMOM) Systems by Variation of the Chelating Phosphine and
 Alkane: Access to \h<sup>2</sup>,\h<sup>2</sup>-\s-Alkane Rh(I),
 \h<sup>1</sup>-\s-Alkane Rh(III) Complexes, and Alkane Encapsulation.
;
_journal_issue 44
_journal_name_full 'Journal of the American Chemical Society'
_journal_page_first 14958
_journal_page_last 14970
_journal_paper_doi 10.1021/jacs.8b09364
_journal_volume 140
_journal_year 2018
_chemical_formula_moiety '0.33(C37 H69 P2 Rh), C32 H12 B F24, 0.67(C37 H66 P2 Rh)'
_chemical_formula_sum 'C69 H78.98 B F24 P2 Rh'
_chemical_formula_weight 1539.95
_space_group_crystal_system monoclinic
_space_group_IT_number 14
_space_group_name_Hall '-P 2ybc'
_space_group_name_H-M_alt 'P 1 21/c 1'
_atom_sites_solution_hydrogens geom
_atom_sites_solution_primary dual
_audit_creation_date 2018-08-29
_audit_creation_method
;
Olex2 1.2
(compiled 2018.05.29 svn.r3508 for OlexSys, GUI svn.r5506)
;
_cell_angle_alpha 90
_cell_angle_beta 94.5641(18)
_cell_angle_gamma 90
_cell_formula_units_Z 4
_cell_length_a 14.4218(3)
_cell_length_b 17.6642(6)
_cell_length_c 27.4924(5)
_cell_measurement_reflns_used 8031
_cell_measurement_temperature 149.99(16)
_cell_measurement_theta_max 75.7930
_cell_measurement_theta_min 4.1450
_cell_volume 6981.5(3)
_computing_cell_refinement 'CrysAlisPro 1.171.39.34b (Rigaku OD, 2017)'
_computing_data_collection 'CrysAlisPro 1.171.39.34b (Rigaku OD, 2017)'
_computing_data_reduction 'CrysAlisPro 1.171.39.34b (Rigaku OD, 2017)'
_computing_molecular_graphics 'Olex2 (Dolomanov et al., 2009)'
_computing_publication_material 'Olex2 (Dolomanov et al., 2009)'
_computing_structure_refinement 'ShelXL (Sheldrick, 2015)'
_computing_structure_solution 'ShelXT (Sheldrick, 2015)'
_diffrn_ambient_environment N~2~
_diffrn_ambient_temperature 149.99(16)
_diffrn_detector 'CCD plate'
_diffrn_detector_area_resol_mean 10.4102
_diffrn_detector_type Atlas
_diffrn_measured_fraction_theta_full 0.999
_diffrn_measured_fraction_theta_max 0.999
_diffrn_measurement_details
;
List of Runs (angles in degrees, time in seconds):

  # Type    Start    End  Width  t~exp~   \w     \q     \k     \f   Frames
--------------------------------------------------------------------------
  1  \w   -121.00 -30.00   1.00   10.00    --  -42.53 -19.00 -30.00   91
  2  \w    -29.00  30.00   1.00   10.00    --  -42.53  38.00 150.00   59
  3  \w     81.00 127.00   1.00   10.00    --   42.53 178.00  90.00   46
  4  \w     67.00  93.00   1.00   10.00    --   42.53 178.00  60.00   26
  5  \w     91.00 118.00   1.00   10.00    --   42.53 164.00-149.00   27
  6  \w     36.00  71.00   1.00   42.50    --  111.00 -30.00-180.00   35
  7  \w     48.00  78.00   1.00   42.50    --  111.00 -30.00  30.00   30
  8  \w     94.00 172.00   1.00   42.50    --  111.00 125.00 -90.00   78
  9  \w     94.00 123.00   1.00   42.50    --  111.00 125.00-120.00   29
 10  \w     48.00  87.00   1.00   42.50    --  111.00 -30.00-150.00   39
 11  \w    145.00 175.00   1.00   42.50    --  111.00 125.00-120.00   30
 12  \w     44.00 106.00   1.00   42.50    --  111.00 -95.00 -30.00   62
 13  \w     35.00 109.00   1.00   42.50    --  111.00 -95.00  30.00   74
 14  \w     41.00  81.00   1.00   42.50    --  111.00 -45.00 120.00   40
 15  \w     48.00  91.00   1.00   42.50    --  111.00 -30.00 120.00   43
 16  \w     40.00  98.00   1.00   42.50    --  111.00 -45.00-180.00   58
;
_diffrn_measurement_device 'four-circle diffractometer'
_diffrn_measurement_device_type 'SuperNova, Dual, Cu at home/near, Atlas'
_diffrn_measurement_method '\w scans'
_diffrn_orient_matrix_type 'CrysAlisPro convention (1999,Acta A55,543-557)'
_diffrn_orient_matrix_UB_11 -0.0228206000
_diffrn_orient_matrix_UB_12 -0.0819136000
_diffrn_orient_matrix_UB_13 0.0141950000
_diffrn_orient_matrix_UB_21 0.0926922000
_diffrn_orient_matrix_UB_22 -0.0269819000
_diffrn_orient_matrix_UB_23 -0.0184078000
_diffrn_orient_matrix_UB_31 0.0488930000
_diffrn_orient_matrix_UB_32 0.0128227000
_diffrn_orient_matrix_UB_33 0.0511392000
_diffrn_radiation_monochromator mirror
_diffrn_radiation_probe x-ray
_diffrn_radiation_type CuK\a
_diffrn_radiation_wavelength 1.54184
_diffrn_reflns_av_R_equivalents 0.0353
_diffrn_reflns_av_unetI/netI 0.0422
_diffrn_reflns_Laue_measured_fraction_full 0.999
_diffrn_reflns_Laue_measured_fraction_max 0.999
_diffrn_reflns_limit_h_max 17
_diffrn_reflns_limit_h_min -15
_diffrn_reflns_limit_k_max 21
_diffrn_reflns_limit_k_min -20
_diffrn_reflns_limit_l_max 33
_diffrn_reflns_limit_l_min -24
_diffrn_reflns_number 31131
_diffrn_reflns_point_group_measured_fraction_full 0.999
_diffrn_reflns_point_group_measured_fraction_max 0.999
_diffrn_reflns_theta_full 67.684
_diffrn_reflns_theta_max 70.074
_diffrn_reflns_theta_min 3.965
_diffrn_source 'micro-focus sealed X-ray tube'
_diffrn_source_type 'SuperNova (Cu) X-ray Source'
_exptl_absorpt_coefficient_mu 3.341
_exptl_absorpt_correction_T_max 1.000
_exptl_absorpt_correction_T_min 0.625
_exptl_absorpt_correction_type gaussian
_exptl_absorpt_process_details
;
CrysAlisPro 1.171.39.34b (Rigaku Oxford Diffraction, 2017)
Numerical absorption correction based on gaussian integration over
			a multifaceted crystal model
Empirical absorption correction using spherical harmonics,
 implemented in SCALE3 ABSPACK scaling algorithm.
;
_exptl_crystal_colour orange
_exptl_crystal_colour_primary orange
_exptl_crystal_density_diffrn 1.465
_exptl_crystal_description prism
_exptl_crystal_F_000 3156
_exptl_crystal_size_max 0.239
_exptl_crystal_size_mid 0.13
_exptl_crystal_size_min 0.085
_refine_diff_density_max 2.009
_refine_diff_density_min -0.596
_refine_diff_density_rms 0.122
_refine_ls_extinction_method none
_refine_ls_goodness_of_fit_ref 1.057
_refine_ls_hydrogen_treatment constr
_refine_ls_matrix_type full
_refine_ls_number_parameters 1319
_refine_ls_number_reflns 13267
_refine_ls_number_restraints 2180
_refine_ls_restrained_S_all 1.009
_refine_ls_R_factor_all 0.1197
_refine_ls_R_factor_gt 0.0961
_refine_ls_shift/su_max 0.001
_refine_ls_shift/su_mean 0.000
_refine_ls_structure_factor_coef Fsqd
_refine_ls_weighting_details 'w=1/[\s^2^(Fo^2^)+(0.1789P)^2^+12.4394P] where P=(Fo^2^+2Fc^2^)/3'
_refine_ls_weighting_scheme calc
_refine_ls_wR_factor_gt 0.2751
_refine_ls_wR_factor_ref 0.2992
_reflns_Friedel_coverage 0.000
_reflns_number_gt 9682
_reflns_number_total 13267
_reflns_threshold_expression 'I > 2\s(I)'
_cod_data_source_file ja8b09364_si_002.cif
_cod_data_source_block 4-COA
_cod_database_code 4133304
_shelx_shelxl_version_number 2018/1
_chemical_oxdiff_formula 'C54 H66 B1 Rh1 P2 F24'
_shelx_space_group_comment
;
The symmetry employed for this shelxl refinement is uniquely defined
by the following loop, which should always be used as a source of
symmetry information in preference to the above space-group names.
They are only intended as comments.
;
_shelx_estimated_absorpt_t_max 0.764
_shelx_estimated_absorpt_t_min 0.502
_reflns_odcompleteness_completeness 99.92
_reflns_odcompleteness_iscentric 1
_reflns_odcompleteness_theta 69.95
_olex2_refinement_description
;
1. Fixed Uiso
 At 1.2 times of:
  All C(H) groups, All C(H,H) groups
2. Restrained distances
 F24-F23 \\sim F22-F23 \\sim F24-F22
 with sigma of 0.04
 F1-F2 \\sim F1-F3 \\sim F2-F3 \\sim F3A-F1A \\sim F3A-F2A \\sim F1A-F2A
 with sigma of 0.04
 C44-F1 \\sim C44-F2 \\sim C44-F3 \\sim C44-F3A \\sim C44-F1A \\sim C44-F2A
 with sigma of 0.02
 F4-F6 \\sim F4-F5 \\sim F6-F5 \\sim F6A-F5A \\sim F6A-F4A \\sim F5A-F4A
 with sigma of 0.04
 C45-F4 \\sim C45-F6 \\sim C45-F5 \\sim C45-F6A \\sim C45-F5A \\sim C45-F4A
 with sigma of 0.02
 F23-F22 \\sim F23-F24 \\sim F22-F24 \\sim F22A-F24A \\sim F22A-F23A \\sim
F24A-F23A
 with sigma of 0.04
 C69-F23 \\sim C69-F22 \\sim C69-F24 \\sim C69-F22A \\sim C69-F24A \\sim
C69-F23A
 with sigma of 0.02
 P1A-C9A \\sim P1-C9
 with sigma of 0.02
 C13-C14 \\sim C13A-C14A \\sim C11-C10 \\sim C10A-C11A \\sim C12A-C13A \\sim
C13-C12 \\sim C12-C11 ~
 C12A-C11A \\sim C10-C9A \\sim C14-C9A
 with sigma of 0.02
 C14A-C9A \\sim C9-C14 \\sim C9-C10 \\sim C10A-C9A \\sim C11-C10 \\sim
C10A-C11A \\sim C12-C11 \\sim C12A-
 C11A \\sim C13-C12 \\sim C12A-C13A \\sim C13-C14 \\sim C13A-C14A
 with sigma of 0.02
 C31A-C30A \\sim C32A-C31A \\sim C32A-C27A \\sim C28A-C27A \\sim C28A-C29A
\\sim C30A-C29A
 with sigma of 0.02
 C29-C28 \\sim C28-C27 \\sim C32A-C27A \\sim C32-C27 \\sim C28A-C27A \\sim
C32-C31 \\sim C28A-C29A ~
 C30-C31 \\sim C30A-C29A \\sim C29-C30 \\sim C31A-C30A \\sim C32A-C31A
 with sigma of 0.02
 P1A-C15A \\sim P1-C15
 with sigma of 0.02
 C20-C15 \\sim C20A-C15A \\sim C16-C15 \\sim C15A-C16A \\sim C17-C16 \\sim
C17A-C16A \\sim C18-C17 ~
 C17A-C18A \\sim C18-C19 \\sim C19A-C18A \\sim C19-C20 \\sim C19A-C20A
 with sigma of 0.02
 P2A-C21A \\sim P2-C21
 with sigma of 0.02
 C25A-C26A \\sim C22A-C21A \\sim C22-C21 \\sim C22-C23 \\sim C22A-C23A \\sim
C23-C24 \\sim C25A-C24A ~
 C25-C24 \\sim C25-C26 \\sim C26-C21 \\sim C23A-C24A
 with sigma of 0.02
 C2A-C3A \\sim C2A-C1A \\sim C8A-C1A \\sim C8A-C7A \\sim C7A-C6A \\sim C5A-C6A
\\sim C5A-C4A \\sim C3A-C4A
 with sigma of 0.02
3. Uiso/Uaniso restraints and constraints
C44 \\sim F1A \\sim F2A \\sim F3A \\sim F1 \\sim F2 \\sim F3: within 2A with
sigma of 0.04 and sigma for terminal atoms of 0.08
C45 \\sim F4A \\sim F5A \\sim F6A \\sim F4 \\sim F5 \\sim F6: within 2A with
sigma of 0.04 and sigma for terminal atoms of 0.08
C69 \\sim F22A \\sim F23A \\sim F24A \\sim F22 \\sim F23 \\sim F24: within 2A
with sigma of 0.04 and sigma for terminal atoms of 0.08
C9A \\sim C10A \\sim C11A \\sim C12A \\sim C13A \\sim C14A \\sim C9 \\sim C10
\\sim C11 \\sim C12 \\sim C13 \\sim C14: within 2A with sigma of 0.04 and sigma
for terminal atoms of 0.08
C27A \\sim C28A \\sim C29A \\sim C30A \\sim C31A \\sim C32A \\sim C27 \\sim C28
\\sim C29 \\sim C30 \\sim C31 \\sim C32: within 2A with sigma of 0.04 and sigma
for terminal atoms of 0.08
C15A \\sim C16A \\sim C17A \\sim C18A \\sim C19A \\sim C20A \\sim C15 \\sim C16
\\sim C17 \\sim C18 \\sim C19 \\sim C20: within 2A with sigma of 0.04 and sigma
for terminal atoms of 0.08
C21A \\sim C22A \\sim C23A \\sim C24A \\sim C25A \\sim C26A \\sim C21 \\sim C22
\\sim C23 \\sim C24 \\sim C25 \\sim C26: within 2A with sigma of 0.04 and sigma
for terminal atoms of 0.08
C33A \\sim C34A \\sim C35A \\sim C36A \\sim C37A \\sim C36 \\sim C37 \\sim C33
\\sim C34 \\sim C35: within 2A with sigma of 0.04 and sigma for terminal atoms
of 0.08
C1A \\sim C2A \\sim C3A \\sim C4A \\sim C5A \\sim C6A \\sim C7A \\sim C8A \\sim
C1 \\sim C3 \\sim C4 \\sim C5 \\sim C6 \\sim C7 \\sim C8 \\sim C2: within 2A
with sigma of 0.01 and sigma for terminal atoms of 0.01
4. Rigid body (RIGU) restrains
 C44, F1A, F2A, F3A, F1, F2, F3
 with sigma for 1-2 distances of 0.004 and sigma for 1-3 distances of 0.004
 C45, F4A, F5A, F6A, F4, F5, F6
 with sigma for 1-2 distances of 0.004 and sigma for 1-3 distances of 0.004
 C69, F22A, F23A, F24A, F22, F23, F24
 with sigma for 1-2 distances of 0.004 and sigma for 1-3 distances of 0.004
 C9A, C10A, C11A, C12A, C13A, C14A, C9, C10, C11, C12, C13, C14
 with sigma for 1-2 distances of 0.004 and sigma for 1-3 distances of 0.004
 C27A, C28A, C29A, C30A, C31A, C32A, C27, C28, C29, C30, C31, C32
 with sigma for 1-2 distances of 0.004 and sigma for 1-3 distances of 0.004
 C15A, C16A, C17A, C18A, C19A, C20A, C15, C16, C17, C18, C19, C20
 with sigma for 1-2 distances of 0.004 and sigma for 1-3 distances of 0.004
 C21A, C22A, C23A, C24A, C25A, C26A, C21, C22, C23, C24, C25, C26
 with sigma for 1-2 distances of 0.004 and sigma for 1-3 distances of 0.004
 C33A, C34A, C35A, C36A, C37A, C36, C37, C33, C34, C35
 with sigma for 1-2 distances of 0.004 and sigma for 1-3 distances of 0.004
 C1A, C2A, C3A, C4A, C5A, C6A, C7A, C8A, C1, C3, C4, C5, C6, C7, C8, C2
 with sigma for 1-2 distances of 0.004 and sigma for 1-3 distances of 0.004
5. Others
 Sof(Rh1A)=Sof(P1A)=Sof(P2A)=Sof(C1A)=Sof(H1AA)=Sof(H1AB)=Sof(C2A)=Sof(H2AA)=
 Sof(H2AB)=Sof(C3A)=Sof(H3AA)=Sof(H3AB)=Sof(C4A)=Sof(H4AA)=Sof(H4AB)=Sof(C5A)=
 Sof(H5AA)=Sof(H5AB)=Sof(C6A)=Sof(H6AA)=Sof(H6AB)=Sof(C7A)=Sof(H7AA)=Sof(H7AB)=
 Sof(C8A)=Sof(H8AA)=Sof(H8AB)=Sof(C9A)=Sof(H9A)=Sof(C10A)=Sof(H10A)=Sof(H10B)=
 Sof(C11A)=Sof(H11A)=Sof(H11B)=Sof(C12A)=Sof(H12A)=Sof(H12B)=Sof(C13A)=
 Sof(H13A)=Sof(H13B)=Sof(C14A)=Sof(H14A)=Sof(H14B)=Sof(C15A)=Sof(H15A)=
 Sof(C16A)=Sof(H16A)=Sof(H16B)=Sof(C17A)=Sof(H17A)=Sof(H17B)=Sof(C18A)=
 Sof(H18A)=Sof(H18B)=Sof(C19A)=Sof(H19A)=Sof(H19B)=Sof(C20A)=Sof(H20A)=
 Sof(H20B)=Sof(C21A)=Sof(H21A)=Sof(C22A)=Sof(H22A)=Sof(H22B)=Sof(C23A)=
 Sof(H23A)=Sof(H23B)=Sof(C24A)=Sof(H24A)=Sof(H24B)=Sof(C25A)=Sof(H25A)=
 Sof(H25B)=Sof(C26A)=Sof(H26A)=Sof(H26B)=Sof(C27A)=Sof(H27A)=Sof(C28A)=
 Sof(H28A)=Sof(H28B)=Sof(C29A)=Sof(H29A)=Sof(H29B)=Sof(C30A)=Sof(H30A)=
 Sof(H30B)=Sof(C31A)=Sof(H31A)=Sof(H31B)=Sof(C32A)=Sof(H32A)=Sof(H32B)=
 Sof(C33A)=Sof(H33A)=Sof(H33B)=Sof(C34A)=Sof(H34A)=Sof(H34B)=Sof(C35A)=
 Sof(H35A)=Sof(C36A)=Sof(H36A)=Sof(H36B)=Sof(C37A)=Sof(H37A)=Sof(H37B)=1-FVAR(1)
 Sof(P1)=Sof(P2)=Sof(C1)=Sof(H1)=Sof(C36)=Sof(H36C)=Sof(H36D)=Sof(C37)=
 Sof(H37C)=Sof(H37D)=Sof(C3)=Sof(H3A)=Sof(H3B)=Sof(C4)=Sof(H4A)=Sof(H4B)=
 Sof(C5)=Sof(H5)=Sof(C6)=Sof(H6)=Sof(C7)=Sof(H7A)=Sof(H7B)=Sof(C8)=Sof(H8A)=
 Sof(H8B)=Sof(Rh1)=Sof(C9)=Sof(H9)=Sof(C10)=Sof(H10C)=Sof(H10D)=Sof(C11)=
 Sof(H11C)=Sof(H11D)=Sof(C12)=Sof(H12C)=Sof(H12D)=Sof(C13)=Sof(H13C)=Sof(H13D)=
 Sof(C14)=Sof(H14C)=Sof(H14D)=Sof(C15)=Sof(H15)=Sof(C16)=Sof(H16C)=Sof(H16D)=
 Sof(C17)=Sof(H17C)=Sof(H17D)=Sof(C18)=Sof(H18C)=Sof(H18D)=Sof(C19)=Sof(H19C)=
 Sof(H19D)=Sof(C20)=Sof(H20C)=Sof(H20D)=Sof(C21)=Sof(H21)=Sof(C22)=Sof(H22C)=
 Sof(H22D)=Sof(C23)=Sof(H23C)=Sof(H23D)=Sof(C24)=Sof(H24C)=Sof(H24D)=Sof(C25)=
 Sof(H25C)=Sof(H25D)=Sof(C26)=Sof(H26C)=Sof(H26D)=Sof(C27)=Sof(H27)=Sof(C28)=
 Sof(H28C)=Sof(H28D)=Sof(C29)=Sof(H29C)=Sof(H29D)=Sof(C30)=Sof(H30C)=Sof(H30D)=
 Sof(C31)=Sof(H31C)=Sof(H31D)=Sof(C32)=Sof(H32C)=Sof(H32D)=Sof(C33)=Sof(H33C)=
 Sof(H33D)=Sof(C34)=Sof(H34C)=Sof(H34D)=Sof(C2)=Sof(H2)=Sof(C35)=Sof(H35B)=
 Sof(H35C)=FVAR(1)
 Sof(F1A)=Sof(F2A)=Sof(F3A)=1-FVAR(2)
 Sof(F1)=Sof(F2)=Sof(F3)=FVAR(2)
 Sof(F22A)=Sof(F23A)=Sof(F24A)=1-FVAR(3)
 Sof(F22)=Sof(F23)=Sof(F24)=FVAR(3)
 Sof(F4A)=Sof(F5A)=Sof(F6A)=1-FVAR(4)
 Sof(F4)=Sof(F5)=Sof(F6)=FVAR(4)
6.a Ternary CH refined with riding coordinates:
 C9A(H9A), C15A(H15A), C21A(H21A), C27A(H27A), C35A(H35A), C1(H1), C5(H5),
 C6(H6), C9(H9), C15(H15), C21(H21), C27(H27), C2(H2)
6.b Secondary CH2 refined with riding coordinates:
 C1A(H1AA,H1AB), C2A(H2AA,H2AB), C3A(H3AA,H3AB), C4A(H4AA,H4AB), C5A(H5AA,
 H5AB), C6A(H6AA,H6AB), C7A(H7AA,H7AB), C8A(H8AA,H8AB), C10A(H10A,H10B),
 C11A(H11A,H11B), C12A(H12A,H12B), C13A(H13A,H13B), C14A(H14A,H14B), C16A(H16A,
 H16B), C17A(H17A,H17B), C18A(H18A,H18B), C19A(H19A,H19B), C20A(H20A,H20B),
 C22A(H22A,H22B), C23A(H23A,H23B), C24A(H24A,H24B), C25A(H25A,H25B), C26A(H26A,
 H26B), C28A(H28A,H28B), C29A(H29A,H29B), C30A(H30A,H30B), C31A(H31A,H31B),
 C32A(H32A,H32B), C33A(H33A,H33B), C34A(H34A,H34B), C36A(H36A,H36B), C37A(H37A,
 H37B), C36(H36C,H36D), C37(H37C,H37D), C3(H3A,H3B), C4(H4A,H4B), C7(H7A,H7B),
 C8(H8A,H8B), C10(H10C,H10D), C11(H11C,H11D), C12(H12C,H12D), C13(H13C,H13D),
 C14(H14C,H14D), C16(H16C,H16D), C17(H17C,H17D), C18(H18C,H18D), C19(H19C,H19D),
  C20(H20C,H20D), C22(H22C,H22D), C23(H23C,H23D), C24(H24C,H24D), C25(H25C,
 H25D), C26(H26C,H26D), C28(H28C,H28D), C29(H29C,H29D), C30(H30C,H30D),
 C31(H31C,H31D), C32(H32C,H32D), C33(H33C,H33D), C34(H34C,H34D), C35(H35B,H35C)
6.c Aromatic/amide H refined with riding coordinates:
 C39(H39), C41(H41), C43(H43), C47(H47), C49(H49), C51(H51), C55(H55),
 C57(H57), C59(H59), C63(H63), C65(H65), C67(H67)
;
_olex2_submission_special_instructions 'No special instructions were received'
_oxdiff_exptl_absorpt_empirical_details
;
Empirical correction (ABSPACK) includes:
- Absorption correction using spherical harmonics
- Frame scaling
;
_oxdiff_exptl_absorpt_empirical_full_max 1.464
_oxdiff_exptl_absorpt_empirical_full_min 0.714

loop_
_space_group_symop_operation_xyz
'x, y, z'
'-x, y+1/2, -z+1/2'
'-x, -y, -z'
'x, -y-1/2, z-1/2'

loop_
_atom_site_label
_atom_site_type_symbol
_atom_site_fract_x
_atom_site_fract_y
_atom_site_fract_z
_atom_site_U_iso_or_equiv
_atom_site_adp_type
_atom_site_occupancy
_atom_site_site_symmetry_order
_atom_site_calc_flag
_atom_site_refinement_flags_posn
_atom_site_refinement_flags_adp
_atom_site_refinement_flags_occupancy
_atom_site_disorder_assembly
_atom_site_disorder_group
Rh1A Rh 0.23726(12) 0.68739(11) 0.61930(6) 0.0687(6) Uani 0.3257(18) 1 d . . P A 2
P1A P 0.1009(5) 0.7105(5) 0.6582(3) 0.0735(18) Uani 0.3257(18) 1 d D . P A 2
P2A P 0.3685(4) 0.6402(4) 0.58688(19) 0.0668(15) Uani 0.3257(18) 1 d D . P A 2
C1A C 0.2666(17) 0.8473(14) 0.6014(7) 0.067(2) Uani 0.3257(18) 1 d D U P A 2
H1AA H 0.288278 0.795497 0.610177 0.080 Uiso 0.3257(18) 1 calc R . P A 2
H1AB H 0.197994 0.845019 0.595636 0.080 Uiso 0.3257(18) 1 calc R . P A 2
C2A C 0.289(2) 0.8965(11) 0.6442(9) 0.077(3) Uani 0.3257(18) 1 d D U P A 2
H2AA H 0.242967 0.886317 0.668194 0.092 Uiso 0.3257(18) 1 calc R . P A 2
H2AB H 0.350667 0.880972 0.659430 0.092 Uiso 0.3257(18) 1 calc R . P A 2
C3A C 0.2915(16) 0.9783(12) 0.6360(9) 0.078(2) Uani 0.3257(18) 1 d D U P A 2
H3AA H 0.291839 1.007168 0.666935 0.093 Uiso 0.3257(18) 1 calc R . P A 2
H3AB H 0.345328 0.993645 0.618084 0.093 Uiso 0.3257(18) 1 calc R . P A 2
C4A C 0.2033(19) 0.986(2) 0.6062(8) 0.082(3) Uani 0.3257(18) 1 d D U P A 2
H4AA H 0.165812 0.944487 0.618346 0.098 Uiso 0.3257(18) 1 calc R . P A 2
H4AB H 0.176922 1.032853 0.619779 0.098 Uiso 0.3257(18) 1 calc R . P A 2
C5A C 0.169(2) 0.9905(18) 0.5548(7) 0.089(3) Uani 0.3257(18) 1 d D U P A 2
H5AA H 0.118859 0.952496 0.551126 0.107 Uiso 0.3257(18) 1 calc R . P A 2
H5AB H 0.138189 1.040423 0.551360 0.107 Uiso 0.3257(18) 1 calc R . P A 2
C6A C 0.217(2) 0.9828(14) 0.5114(9) 0.091(3) Uani 0.3257(18) 1 d D U P A 2
H6AA H 0.265019 1.022921 0.509685 0.109 Uiso 0.3257(18) 1 calc R . P A 2
H6AB H 0.173382 0.986057 0.481921 0.109 Uiso 0.3257(18) 1 calc R . P A 2
C7A C 0.260(2) 0.9094(13) 0.5151(9) 0.085(3) Uani 0.3257(18) 1 d D U P A 2
H7AA H 0.307972 0.911074 0.491192 0.102 Uiso 0.3257(18) 1 calc R . P A 2
H7AB H 0.211363 0.874703 0.500846 0.102 Uiso 0.3257(18) 1 calc R . P A 2
C8A C 0.304(2) 0.868(2) 0.5556(9) 0.072(3) Uani 0.3257(18) 1 d D U P A 2
H8AA H 0.362365 0.895191 0.565044 0.086 Uiso 0.3257(18) 1 calc R . P A 2
H8AB H 0.323106 0.818915 0.541484 0.086 Uiso 0.3257(18) 1 calc R . P A 2
C9A C 0.127(3) 0.771(3) 0.7144(10) 0.047(6) Uani 0.3257(18) 1 d D U P A 2
H9A H 0.119442 0.825185 0.704417 0.056 Uiso 0.3257(18) 1 calc R . P A 2
C10A C 0.208(3) 0.766(3) 0.7540(13) 0.054(6) Uani 0.3257(18) 1 d D U P A 2
H10A H 0.264502 0.787127 0.740559 0.065 Uiso 0.3257(18) 1 calc R . P A 2
H10B H 0.220747 0.711994 0.761483 0.065 Uiso 0.3257(18) 1 calc R . P A 2
C11A C 0.194(4) 0.808(5) 0.8022(19) 0.072(7) Uani 0.3257(18) 1 d D U P A 2
H11A H 0.247455 0.800619 0.826456 0.087 Uiso 0.3257(18) 1 calc R . P A 2
H11B H 0.182647 0.862313 0.796748 0.087 Uiso 0.3257(18) 1 calc R . P A 2
C12A C 0.107(3) 0.768(3) 0.8183(13) 0.066(6) Uani 0.3257(18) 1 d D U P A 2
H12A H 0.093821 0.787820 0.850817 0.079 Uiso 0.3257(18) 1 calc R . P A 2
H12B H 0.119651 0.713342 0.821686 0.079 Uiso 0.3257(18) 1 calc R . P A 2
C13A C 0.021(3) 0.7800(17) 0.7828(11) 0.054(5) Uani 0.3257(18) 1 d D U P A 2
H13A H 0.009295 0.834904 0.778700 0.064 Uiso 0.3257(18) 1 calc R . P A 2
H13B H -0.033447 0.756850 0.796410 0.064 Uiso 0.3257(18) 1 calc R . P A 2
C14A C 0.035(3) 0.745(2) 0.7330(12) 0.044(5) Uani 0.3257(18) 1 d D U P A 2
H14A H -0.017438 0.759582 0.709415 0.052 Uiso 0.3257(18) 1 calc R . P A 2
H14B H 0.034705 0.688842 0.735881 0.052 Uiso 0.3257(18) 1 calc R . P A 2
C15A C 0.0029(18) 0.752(2) 0.6188(10) 0.083(7) Uani 0.3257(18) 1 d D U P A 2
H15A H -0.057190 0.735677 0.631348 0.100 Uiso 0.3257(18) 1 calc R . P A 2
C16A C 0.008(2) 0.720(3) 0.5665(11) 0.101(7) Uani 0.3257(18) 1 d D U P A 2
H16A H 0.065214 0.738617 0.552586 0.121 Uiso 0.3257(18) 1 calc R . P A 2
H16B H 0.009463 0.664307 0.567198 0.121 Uiso 0.3257(18) 1 calc R . P A 2
C17A C -0.079(3) 0.748(2) 0.5356(15) 0.116(8) Uani 0.3257(18) 1 d D U P A 2
H17A H -0.136215 0.734032 0.550712 0.139 Uiso 0.3257(18) 1 calc R . P A 2
H17B H -0.081068 0.727035 0.502193 0.139 Uiso 0.3257(18) 1 calc R . P A 2
C18A C -0.067(3) 0.835(2) 0.5345(15) 0.112(8) Uani 0.3257(18) 1 d D U P A 2
H18A H -0.115857 0.858339 0.511728 0.134 Uiso 0.3257(18) 1 calc R . P A 2
H18B H -0.005448 0.849068 0.524064 0.134 Uiso 0.3257(18) 1 calc R . P A 2
C19A C -0.078(2) 0.862(3) 0.5873(15) 0.093(7) Uani 0.3257(18) 1 d D U P A 2
H19A H -0.084601 0.917318 0.587978 0.112 Uiso 0.3257(18) 1 calc R . P A 2
H19B H -0.133882 0.838631 0.599490 0.112 Uiso 0.3257(18) 1 calc R . P A 2
C20A C 0.009(3) 0.838(2) 0.6200(18) 0.087(7) Uani 0.3257(18) 1 d D U P A 2
H20A H 0.066344 0.856241 0.606673 0.104 Uiso 0.3257(18) 1 calc R . P A 2
H20B H 0.005826 0.857561 0.653563 0.104 Uiso 0.3257(18) 1 calc R . P A 2
C21A C 0.4806(17) 0.6621(18) 0.6215(10) 0.081(6) Uani 0.3257(18) 1 d D U P A 2
H21A H 0.530032 0.632747 0.606230 0.097 Uiso 0.3257(18) 1 calc R . P A 2
C22A C 0.509(2) 0.7450(17) 0.6214(12) 0.105(7) Uani 0.3257(18) 1 d D U P A 2
H22A H 0.467498 0.775059 0.641110 0.126 Uiso 0.3257(18) 1 calc R . P A 2
H22B H 0.503455 0.765013 0.587687 0.126 Uiso 0.3257(18) 1 calc R . P A 2
C23A C 0.610(2) 0.751(2) 0.6434(10) 0.116(7) Uani 0.3257(18) 1 d D U P A 2
H23A H 0.650784 0.713768 0.628662 0.139 Uiso 0.3257(18) 1 calc R . P A 2
H23B H 0.635532 0.802684 0.639165 0.139 Uiso 0.3257(18) 1 calc R . P A 2
C24A C 0.599(3) 0.733(2) 0.6972(11) 0.113(8) Uani 0.3257(18) 1 d D U P A 2
H24A H 0.657284 0.746557 0.717355 0.136 Uiso 0.3257(18) 1 calc R . P A 2
H24B H 0.547588 0.763177 0.709083 0.136 Uiso 0.3257(18) 1 calc R . P A 2
C25A C 0.580(2) 0.6488(19) 0.7008(13) 0.111(7) Uani 0.3257(18) 1 d D U P A 2
H25A H 0.579171 0.632905 0.735314 0.133 Uiso 0.3257(18) 1 calc R . P A 2
H25B H 0.626970 0.618897 0.685093 0.133 Uiso 0.3257(18) 1 calc R . P A 2
C26A C 0.482(2) 0.638(2) 0.6735(10) 0.107(7) Uani 0.3257(18) 1 d D U P A 2
H26A H 0.463941 0.584428 0.675116 0.128 Uiso 0.3257(18) 1 calc R . P A 2
H26B H 0.436204 0.668541 0.690061 0.128 Uiso 0.3257(18) 1 calc R . P A 2
C27A C 0.3794(19) 0.668(2) 0.5241(10) 0.071(6) Uani 0.3257(18) 1 d D U P A 2
H27A H 0.398084 0.722144 0.525696 0.085 Uiso 0.3257(18) 1 calc R . P A 2
C28A C 0.455(2) 0.628(2) 0.4989(13) 0.076(7) Uani 0.3257(18) 1 d D U P A 2
H28A H 0.441495 0.573491 0.497249 0.091 Uiso 0.3257(18) 1 calc R . P A 2
H28B H 0.514956 0.635485 0.518379 0.091 Uiso 0.3257(18) 1 calc R . P A 2
C29A C 0.463(4) 0.658(4) 0.4476(15) 0.064(7) Uani 0.3257(18) 1 d D U P A 2
H29A H 0.481043 0.712453 0.449245 0.077 Uiso 0.3257(18) 1 calc R . P A 2
H29B H 0.512482 0.630192 0.432272 0.077 Uiso 0.3257(18) 1 calc R . P A 2
C30A C 0.372(4) 0.650(4) 0.417(2) 0.065(7) Uani 0.3257(18) 1 d D U P A 2
H30A H 0.378588 0.668667 0.383451 0.078 Uiso 0.3257(18) 1 calc R . P A 2
H30B H 0.354385 0.595514 0.414564 0.078 Uiso 0.3257(18) 1 calc R . P A 2
C31A C 0.296(4) 0.693(4) 0.4393(16) 0.073(7) Uani 0.3257(18) 1 d D U P A 2
H31A H 0.236031 0.685762 0.420001 0.087 Uiso 0.3257(18) 1 calc R . P A 2
H31B H 0.310913 0.748225 0.439394 0.087 Uiso 0.3257(18) 1 calc R . P A 2
C32A C 0.289(2) 0.666(2) 0.4914(13) 0.075(7) Uani 0.3257(18) 1 d D U P A 2
H32A H 0.242771 0.697188 0.506646 0.089 Uiso 0.3257(18) 1 calc R . P A 2
H32B H 0.265946 0.613129 0.490109 0.089 Uiso 0.3257(18) 1 calc R . P A 2
C33A C 0.067(2) 0.6144(19) 0.6756(12) 0.098(7) Uani 0.3257(18) 1 d . U P A 2
H33A H 0.052451 0.614873 0.710207 0.117 Uiso 0.3257(18) 1 calc R . P A 2
H33B H 0.009257 0.600083 0.655668 0.117 Uiso 0.3257(18) 1 calc R . P A 2
C34A C 0.147(2) 0.550(2) 0.6684(14) 0.106(7) Uani 0.3257(18) 1 d . U P A 2
H34A H 0.186522 0.543057 0.699275 0.127 Uiso 0.3257(18) 1 calc R . P A 2
H34B H 0.117542 0.500796 0.659344 0.127 Uiso 0.3257(18) 1 calc R . P A 2
C35A C 0.2029(18) 0.5747(17) 0.6307(10) 0.082(5) Uani 0.3257(18) 1 d . U P A 2
H35A H 0.158336 0.565926 0.601467 0.099 Uiso 0.3257(18) 1 calc R . P A 2
C36A C 0.271(3) 0.522(2) 0.6219(14) 0.108(7) Uani 0.3257(18) 1 d . U P A 2
H36A H 0.239441 0.477688 0.605988 0.130 Uiso 0.3257(18) 1 calc R . P A 2
H36B H 0.299580 0.504832 0.653883 0.130 Uiso 0.3257(18) 1 calc R . P A 2
C37A C 0.3503(19) 0.5455(18) 0.5906(10) 0.089(6) Uani 0.3257(18) 1 d . U P A 2
H37A H 0.336476 0.525429 0.557237 0.107 Uiso 0.3257(18) 1 calc R . P A 2
H37B H 0.408536 0.521347 0.604369 0.107 Uiso 0.3257(18) 1 calc R . P A 2
F7 F 0.2330(5) 1.0279(4) 0.7567(2) 0.119(2) Uani 1 1 d . . . . .
F8 F 0.1465(5) 1.1048(4) 0.78955(18) 0.125(2) Uani 1 1 d . . . . .
F9 F 0.0864(6) 1.0051(6) 0.7579(3) 0.195(5) Uani 1 1 d . . . . .
F10 F -0.1196(4) 1.0858(6) 0.6191(3) 0.153(3) Uani 1 1 d . . . . .
F11 F -0.0300(5) 1.0579(4) 0.5635(2) 0.127(2) Uani 1 1 d . . . . .
F12 F -0.0784(4) 1.1703(4) 0.5713(2) 0.112(2) Uani 1 1 d . . . . .
F13 F 0.2927(7) 1.3703(5) 0.4531(2) 0.155(3) Uani 1 1 d . . . . .
F14 F 0.3590(4) 1.4518(5) 0.4930(3) 0.137(3) Uani 1 1 d . . . . .
F15 F 0.2349(4) 1.4788(5) 0.4544(3) 0.151(3) Uani 1 1 d . . . . .
F16 F -0.0654(3) 1.4128(4) 0.5609(3) 0.117(2) Uani 1 1 d . . . . .
F17 F -0.0086(4) 1.4532(4) 0.6300(2) 0.124(2) Uani 1 1 d . . . . .
F18 F -0.0028(3) 1.5219(3) 0.5673(2) 0.0977(15) Uani 1 1 d . . . . .
F19 F 0.5312(3) 1.4935(3) 0.73117(18) 0.0883(14) Uani 1 1 d . . . . .
F20 F 0.5836(3) 1.3809(4) 0.7222(2) 0.1057(17) Uani 1 1 d . . . . .
F21 F 0.5368(3) 1.4451(3) 0.66038(18) 0.0850(13) Uani 1 1 d . . . . .
C38 C 0.3417(4) 1.2043(4) 0.6100(2) 0.0516(13) Uani 1 1 d . . . . .
C39 C 0.4212(4) 1.1810(4) 0.6376(2) 0.0572(15) Uani 1 1 d . . . . .
H39 H 0.428942 1.195006 0.671074 0.069 Uiso 1 1 calc R . . . .
C40 C 0.4894(5) 1.1383(4) 0.6185(3) 0.0640(16) Uani 1 1 d . . . . .
C41 C 0.4824(5) 1.1160(4) 0.5699(3) 0.0663(17) Uani 1 1 d . . . . .
H41 H 0.530664 1.088196 0.556424 0.080 Uiso 1 1 calc R . . . .
C42 C 0.4025(4) 1.1359(4) 0.5420(2) 0.0591(15) Uani 1 1 d . . . . .
C43 C 0.3339(4) 1.1792(4) 0.5612(2) 0.0550(14) Uani 1 1 d . . . . .
H43 H 0.279974 1.192240 0.540849 0.066 Uiso 1 1 calc R . . . .
C44 C 0.5751(5) 1.1169(4) 0.6501(3) 0.0828(19) Uani 1 1 d D U . . .
C45 C 0.3907(5) 1.1152(4) 0.4888(3) 0.0776(18) Uani 1 1 d D U . . .
C46 C 0.1811(4) 1.1952(4) 0.6484(2) 0.0560(14) Uani 1 1 d . . . . .
C47 C 0.1924(4) 1.1534(4) 0.6915(2) 0.0599(15) Uani 1 1 d . . . . .
H47 H 0.246198 1.162193 0.713029 0.072 Uiso 1 1 calc R . . . .
C48 C 0.1301(5) 1.1005(5) 0.7043(3) 0.0727(19) Uani 1 1 d . . . . .
C49 C 0.0494(5) 1.0861(5) 0.6747(3) 0.076(2) Uani 1 1 d . . . . .
H49 H 0.005057 1.050246 0.684102 0.091 Uiso 1 1 calc R . . . .
C50 C 0.0352(5) 1.1253(5) 0.6312(3) 0.0710(19) Uani 1 1 d . . . . .
C51 C 0.1002(4) 1.1778(5) 0.6177(2) 0.0631(17) Uani 1 1 d . . . . .
H51 H 0.090218 1.202723 0.587151 0.076 Uiso 1 1 calc R . . . .
C52 C 0.1496(7) 1.0568(6) 0.7519(3) 0.093(3) Uani 1 1 d . . . . .
C53 C -0.0480(6) 1.1087(7) 0.5973(3) 0.089(3) Uani 1 1 d . . . . .
C54 C 0.2156(4) 1.3178(4) 0.5932(2) 0.0550(15) Uani 1 1 d . . . . .
C55 C 0.2603(4) 1.3452(4) 0.5533(2) 0.0581(15) Uani 1 1 d . . . . .
H55 H 0.317975 1.323339 0.546322 0.070 Uiso 1 1 calc R . . . .
C56 C 0.2231(5) 1.4035(5) 0.5235(2) 0.0699(19) Uani 1 1 d . . . . .
C57 C 0.1415(6) 1.4390(6) 0.5329(3) 0.083(2) Uani 1 1 d . . . . .
H57 H 0.116824 1.478956 0.512673 0.099 Uiso 1 1 calc R . . . .
C58 C 0.0966(5) 1.4147(5) 0.5726(3) 0.075(2) Uani 1 1 d . . . . .
C59 C 0.1314(4) 1.3552(5) 0.6014(2) 0.0669(18) Uani 1 1 d . . . . .
H59 H 0.097383 1.338840 0.627695 0.080 Uiso 1 1 calc R . . . .
C60 C 0.2736(7) 1.4271(6) 0.4799(3) 0.093(3) Uani 1 1 d . . . . .
C61 C 0.0050(6) 1.4503(6) 0.5832(3) 0.087(3) Uani 1 1 d . . . . .
C62 C 0.3025(4) 1.3097(4) 0.6774(2) 0.0505(13) Uani 1 1 d . . . . .
C63 C 0.3887(4) 1.3438(4) 0.6757(2) 0.0527(14) Uani 1 1 d . . . . .
H63 H 0.426397 1.330199 0.650232 0.063 Uiso 1 1 calc R . . . .
C64 C 0.4217(4) 1.3970(4) 0.7097(2) 0.0565(14) Uani 1 1 d . . . . .
C65 C 0.3706(4) 1.4176(4) 0.7477(2) 0.0605(15) Uani 1 1 d . . . . .
H65 H 0.393710 1.453733 0.771164 0.073 Uiso 1 1 calc R . . . .
C66 C 0.2837(5) 1.3839(4) 0.7508(3) 0.0660(17) Uani 1 1 d . . . . .
C67 C 0.2508(4) 1.3315(4) 0.7162(2) 0.0594(15) Uani 1 1 d . . . . .
H67 H 0.191218 1.309612 0.718734 0.071 Uiso 1 1 calc R . . . .
C68 C 0.5196(5) 1.4285(5) 0.7061(3) 0.0701(18) Uani 1 1 d . . . . .
C69 C 0.2246(6) 1.4064(5) 0.7913(3) 0.093(2) Uani 1 1 d D U . . .
B1 B 0.2594(4) 1.2559(5) 0.6319(2) 0.0517(16) Uani 1 1 d . . . . .
F1A F 0.6533(11) 1.135(2) 0.6350(12) 0.137(11) Uani 0.31(2) 1 d D U P B 2
F2A F 0.578(2) 1.0435(8) 0.6564(11) 0.121(8) Uani 0.31(2) 1 d D U P B 2
F3A F 0.575(2) 1.145(2) 0.6943(7) 0.134(11) Uani 0.31(2) 1 d D U P B 2
F4A F 0.4695(14) 1.121(2) 0.4674(10) 0.106(10) Uani 0.189(13) 1 d D U P C 2
F5A F 0.369(2) 1.0411(10) 0.4838(10) 0.102(9) Uani 0.189(13) 1 d D U P C 2
F6A F 0.328(2) 1.1511(19) 0.4601(8) 0.101(10) Uani 0.189(13) 1 d D U P C 2
F22A F 0.258(2) 1.3857(18) 0.8334(7) 0.157(10) Uani 0.353(17) 1 d D U P D 2
F23A F 0.2227(15) 1.4817(7) 0.7940(7) 0.108(6) Uani 0.353(17) 1 d D U P D 2
F24A F 0.1397(11) 1.3875(18) 0.7847(10) 0.152(10) Uani 0.353(17) 1 d D U P D 2
P1 P 0.13770(17) 0.74399(17) 0.65094(7) 0.0474(5) Uani 0.6743(18) 1 d D . P A 1
P2 P 0.34294(15) 0.69481(14) 0.58823(7) 0.0442(5) Uani 0.6743(18) 1 d D . P A 1
F1 F 0.5560(6) 1.0782(10) 0.6875(5) 0.136(6) Uani 0.69(2) 1 d D U P B 1
F2 F 0.6348(9) 1.0770(11) 0.6266(5) 0.153(6) Uani 0.69(2) 1 d D U P B 1
F3 F 0.6220(8) 1.1763(5) 0.6662(6) 0.123(5) Uani 0.69(2) 1 d D U P B 1
F4 F 0.4464(7) 1.0623(5) 0.4763(3) 0.111(3) Uani 0.811(13) 1 d D U P C 1
F5 F 0.3046(4) 1.0957(6) 0.4738(2) 0.110(3) Uani 0.811(13) 1 d D U P C 1
F6 F 0.4096(7) 1.1747(4) 0.4600(2) 0.106(3) Uani 0.811(13) 1 d D U P C 1
F22 F 0.2679(10) 1.4370(10) 0.8284(4) 0.151(7) Uani 0.647(17) 1 d D U P D 1
F23 F 0.1927(9) 1.3438(6) 0.8121(4) 0.112(4) Uani 0.647(17) 1 d D U P D 1
F24 F 0.1479(9) 1.4390(10) 0.7747(6) 0.154(6) Uani 0.647(17) 1 d D U P D 1
C1 C 0.2805(9) 0.8714(10) 0.5483(5) 0.068(2) Uani 0.6743(18) 1 d . U P A 1
H1 H 0.281562 0.840365 0.517913 0.081 Uiso 0.6743(18) 1 calc R . P A 1
C36 C 0.3082(9) 0.5507(7) 0.6392(4) 0.069(3) Uani 0.6743(18) 1 d . U P A 1
H36C H 0.374506 0.536472 0.645405 0.082 Uiso 0.6743(18) 1 calc R . P A 1
H36D H 0.272072 0.503318 0.634476 0.082 Uiso 0.6743(18) 1 calc R . P A 1
C37 C 0.2972(7) 0.5965(5) 0.5912(3) 0.059(2) Uani 0.6743(18) 1 d . U P A 1
H37C H 0.229809 0.598719 0.581034 0.071 Uiso 0.6743(18) 1 calc R . P A 1
H37D H 0.326550 0.566596 0.566150 0.071 Uiso 0.6743(18) 1 calc R . P A 1
C3 C 0.4038(7) 0.9397(6) 0.6095(4) 0.0645(19) Uani 0.6743(18) 1 d . U P A 1
H3A H 0.377564 0.985737 0.593075 0.077 Uiso 0.6743(18) 1 calc R . P A 1
H3B H 0.472417 0.943183 0.610612 0.077 Uiso 0.6743(18) 1 calc R . P A 1
C4 C 0.3739(8) 0.9366(7) 0.6612(4) 0.0682(19) Uani 0.6743(18) 1 d . U P A 1
H4A H 0.421039 0.907447 0.681565 0.082 Uiso 0.6743(18) 1 calc R . P A 1
H4B H 0.373631 0.988761 0.674269 0.082 Uiso 0.6743(18) 1 calc R . P A 1
C5 C 0.2801(7) 0.9018(6) 0.6663(4) 0.0592(18) Uani 0.6743(18) 1 d . U P A 1
H5 H 0.266945 0.889851 0.700673 0.071 Uiso 0.6743(18) 1 calc R . P A 1
C6 C 0.2023(8) 0.9170(6) 0.6354(4) 0.0655(18) Uani 0.6743(18) 1 d . U P A 1
H6 H 0.142631 0.912179 0.651381 0.079 Uiso 0.6743(18) 1 calc R . P A 1
C7 C 0.1955(11) 0.9724(9) 0.5895(5) 0.078(2) Uani 0.6743(18) 1 d . U P A 1
H7A H 0.131908 0.993783 0.585154 0.094 Uiso 0.6743(18) 1 calc R . P A 1
H7B H 0.239439 1.014984 0.595900 0.094 Uiso 0.6743(18) 1 calc R . P A 1
C8 C 0.2166(9) 0.9344(7) 0.5442(4) 0.0751(19) Uani 0.6743(18) 1 d . U P A 1
H8A H 0.157307 0.916249 0.527651 0.090 Uiso 0.6743(18) 1 calc R . P A 1
H8B H 0.242198 0.972730 0.522623 0.090 Uiso 0.6743(18) 1 calc R . P A 1
Rh1 Rh 0.26338(4) 0.80437(4) 0.61502(2) 0.0418(2) Uani 0.6743(18) 1 d . . P A 1
C9 C 0.1139(14) 0.7806(15) 0.7131(6) 0.065(4) Uani 0.6743(18) 1 d D U P A 1
H9 H 0.115070 0.837097 0.710519 0.078 Uiso 0.6743(18) 1 calc R . P A 1
C10 C 0.2017(16) 0.7588(18) 0.7459(8) 0.074(5) Uani 0.6743(18) 1 d D U P A 1
H10C H 0.258491 0.772156 0.729743 0.089 Uiso 0.6743(18) 1 calc R . P A 1
H10D H 0.202446 0.703733 0.752494 0.089 Uiso 0.6743(18) 1 calc R . P A 1
C11 C 0.1978(19) 0.804(2) 0.7940(9) 0.075(4) Uani 0.6743(18) 1 d D U P A 1
H11C H 0.252444 0.789579 0.816170 0.090 Uiso 0.6743(18) 1 calc R . P A 1
H11D H 0.203455 0.858385 0.786555 0.090 Uiso 0.6743(18) 1 calc R . P A 1
C12 C 0.1113(17) 0.7923(15) 0.8205(9) 0.097(6) Uani 0.6743(18) 1 d D U P A 1
H12C H 0.112286 0.826741 0.849004 0.116 Uiso 0.6743(18) 1 calc R . P A 1
H12D H 0.108876 0.739563 0.832509 0.116 Uiso 0.6743(18) 1 calc R . P A 1
C13 C 0.0261(18) 0.8088(13) 0.7856(9) 0.099(6) Uani 0.6743(18) 1 d D U P A 1
H13C H -0.030969 0.797631 0.802019 0.118 Uiso 0.6743(18) 1 calc R . P A 1
H13D H 0.025239 0.863187 0.776855 0.118 Uiso 0.6743(18) 1 calc R . P A 1
C14 C 0.0268(17) 0.7615(15) 0.7394(8) 0.080(5) Uani 0.6743(18) 1 d D U P A 1
H14C H -0.029782 0.772237 0.717688 0.096 Uiso 0.6743(18) 1 calc R . P A 1
H14D H 0.026812 0.706996 0.747849 0.096 Uiso 0.6743(18) 1 calc R . P A 1
C15 C 0.0297(7) 0.7668(7) 0.6124(4) 0.062(3) Uani 0.6743(18) 1 d D U P A 1
H15 H -0.019133 0.732018 0.623546 0.074 Uiso 0.6743(18) 1 calc R . P A 1
C16 C 0.0436(7) 0.7433(10) 0.5589(4) 0.075(3) Uani 0.6743(18) 1 d D U P A 1
H16C H 0.090055 0.777308 0.545677 0.090 Uiso 0.6743(18) 1 calc R . P A 1
H16D H 0.068428 0.691103 0.558678 0.090 Uiso 0.6743(18) 1 calc R . P A 1
C17 C -0.0461(9) 0.7470(12) 0.5263(6) 0.101(5) Uani 0.6743(18) 1 d D U P A 1
H17C H -0.089635 0.707941 0.536725 0.122 Uiso 0.6743(18) 1 calc R . P A 1
H17D H -0.032823 0.735636 0.492267 0.122 Uiso 0.6743(18) 1 calc R . P A 1
C18 C -0.0924(13) 0.8254(12) 0.5281(6) 0.106(5) Uani 0.6743(18) 1 d D U P A 1
H18C H -0.052886 0.863546 0.513409 0.128 Uiso 0.6743(18) 1 calc R . P A 1
H18D H -0.153359 0.824289 0.508812 0.128 Uiso 0.6743(18) 1 calc R . P A 1
C19 C -0.1067(11) 0.8482(15) 0.5810(7) 0.100(5) Uani 0.6743(18) 1 d D U P A 1
H19C H -0.151445 0.813255 0.594744 0.120 Uiso 0.6743(18) 1 calc R . P A 1
H19D H -0.132386 0.900095 0.581645 0.120 Uiso 0.6743(18) 1 calc R . P A 1
C20 C -0.0127(12) 0.8449(9) 0.6117(6) 0.069(3) Uani 0.6743(18) 1 d D U P A 1
H20C H 0.030904 0.881206 0.598290 0.083 Uiso 0.6743(18) 1 calc R . P A 1
H20D H -0.021922 0.860598 0.645592 0.083 Uiso 0.6743(18) 1 calc R . P A 1
C21 C 0.4611(6) 0.6991(6) 0.6207(3) 0.0448(19) Uani 0.6743(18) 1 d D U P A 1
H21 H 0.496049 0.737517 0.602753 0.054 Uiso 0.6743(18) 1 calc R . P A 1
C22 C 0.4578(6) 0.7303(6) 0.6727(3) 0.056(2) Uani 0.6743(18) 1 d D U P A 1
H22C H 0.416102 0.774887 0.672227 0.068 Uiso 0.6743(18) 1 calc R . P A 1
H22D H 0.432986 0.691296 0.693954 0.068 Uiso 0.6743(18) 1 calc R . P A 1
C23 C 0.5558(6) 0.7532(7) 0.6927(4) 0.066(3) Uani 0.6743(18) 1 d D U P A 1
H23C H 0.553409 0.773503 0.726168 0.079 Uiso 0.6743(18) 1 calc R . P A 1
H23D H 0.579161 0.793775 0.672084 0.079 Uiso 0.6743(18) 1 calc R . P A 1
C24 C 0.6231(7) 0.6857(8) 0.6939(3) 0.064(3) Uani 0.6743(18) 1 d D U P A 1
H24C H 0.603723 0.647146 0.717176 0.077 Uiso 0.6743(18) 1 calc R . P A 1
H24D H 0.686629 0.702804 0.704984 0.077 Uiso 0.6743(18) 1 calc R . P A 1
C25 C 0.6230(7) 0.6508(7) 0.6426(3) 0.070(3) Uani 0.6743(18) 1 d D U P A 1
H25C H 0.663648 0.605527 0.643801 0.083 Uiso 0.6743(18) 1 calc R . P A 1
H25D H 0.647965 0.687871 0.620003 0.083 Uiso 0.6743(18) 1 calc R . P A 1
C26 C 0.5227(7) 0.6281(6) 0.6237(3) 0.063(2) Uani 0.6743(18) 1 d D U P A 1
H26C H 0.523033 0.604548 0.591095 0.075 Uiso 0.6743(18) 1 calc R . P A 1
H26D H 0.497683 0.590828 0.646191 0.075 Uiso 0.6743(18) 1 calc R . P A 1
C27 C 0.3624(8) 0.7019(6) 0.5223(4) 0.050(2) Uani 0.6743(18) 1 d D U P A 1
H27 H 0.379501 0.755892 0.516784 0.060 Uiso 0.6743(18) 1 calc R . P A 1
C28 C 0.2717(9) 0.6889(8) 0.4914(6) 0.055(3) Uani 0.6743(18) 1 d D U P A 1
H28C H 0.222104 0.720200 0.504194 0.066 Uiso 0.6743(18) 1 calc R . P A 1
H28D H 0.253363 0.635124 0.493694 0.066 Uiso 0.6743(18) 1 calc R . P A 1
C29 C 0.2811(18) 0.7093(16) 0.4380(7) 0.074(5) Uani 0.6743(18) 1 d D U P A 1
H29C H 0.222161 0.698035 0.418337 0.089 Uiso 0.6743(18) 1 calc R . P A 1
H29D H 0.294018 0.764124 0.435096 0.089 Uiso 0.6743(18) 1 calc R . P A 1
C30 C 0.3594(19) 0.6642(18) 0.4189(9) 0.067(5) Uani 0.6743(18) 1 d D U P A 1
H30C H 0.368901 0.681167 0.385316 0.081 Uiso 0.6743(18) 1 calc R . P A 1
H30D H 0.341617 0.610077 0.417305 0.081 Uiso 0.6743(18) 1 calc R . P A 1
C31 C 0.4503(19) 0.6725(16) 0.4505(7) 0.062(4) Uani 0.6743(18) 1 d D U P A 1
H31C H 0.473699 0.724877 0.447499 0.075 Uiso 0.6743(18) 1 calc R . P A 1
H31D H 0.497065 0.637729 0.438377 0.075 Uiso 0.6743(18) 1 calc R . P A 1
C32 C 0.4399(10) 0.6555(8) 0.5042(5) 0.059(3) Uani 0.6743(18) 1 d D U P A 1
H32C H 0.426371 0.601005 0.508182 0.071 Uiso 0.6743(18) 1 calc R . P A 1
H32D H 0.498803 0.667238 0.523644 0.071 Uiso 0.6743(18) 1 calc R . P A 1
C33 C 0.1168(7) 0.6413(7) 0.6542(4) 0.068(2) Uani 0.6743(18) 1 d . U P A 1
H33C H 0.050427 0.634933 0.660211 0.082 Uiso 0.6743(18) 1 calc R . P A 1
H33D H 0.123822 0.620921 0.621136 0.082 Uiso 0.6743(18) 1 calc R . P A 1
C34 C 0.1713(8) 0.5892(7) 0.6896(4) 0.069(2) Uani 0.6743(18) 1 d . U P A 1
H34C H 0.148976 0.536663 0.683834 0.083 Uiso 0.6743(18) 1 calc R . P A 1
H34D H 0.158424 0.603290 0.723244 0.083 Uiso 0.6743(18) 1 calc R . P A 1
C2 C 0.3718(7) 0.8709(6) 0.5803(3) 0.0573(17) Uani 0.6743(18) 1 d . U P A 1
H2 H 0.422648 0.840151 0.567455 0.069 Uiso 0.6743(18) 1 calc R . P A 1
C35 C 0.2772(8) 0.5911(6) 0.6856(4) 0.065(2) Uani 0.6743(18) 1 d . U P A 1
H35B H 0.308491 0.566639 0.714882 0.079 Uiso 0.6743(18) 1 calc R . P A 1
H35C H 0.297886 0.644531 0.685338 0.079 Uiso 0.6743(18) 1 calc R . P A 1

loop_
_atom_site_aniso_label
_atom_site_aniso_U_11
_atom_site_aniso_U_22
_atom_site_aniso_U_33
_atom_site_aniso_U_23
_atom_site_aniso_U_13
_atom_site_aniso_U_12
Rh1A 0.0563(9) 0.0963(14) 0.0536(9) 0.0043(8) 0.0061(6) 0.0022(8)
P1A 0.053(3) 0.093(5) 0.077(4) 0.001(3) 0.018(3) -0.010(3)
P2A 0.052(3) 0.097(5) 0.051(3) -0.011(3) 0.002(2) 0.008(3)
C1A 0.080(5) 0.061(5) 0.059(5) 0.011(4) 0.004(4) 0.003(5)
C2A 0.085(5) 0.079(5) 0.066(5) -0.001(5) 0.009(5) -0.004(5)
C3A 0.086(4) 0.081(4) 0.066(4) -0.006(4) 0.010(4) -0.003(4)
C4A 0.092(5) 0.086(5) 0.068(5) 0.000(5) 0.007(5) 0.003(5)
C5A 0.100(6) 0.093(6) 0.074(5) 0.004(5) 0.001(5) 0.007(5)
C6A 0.101(7) 0.094(6) 0.076(6) 0.006(6) -0.001(6) 0.007(6)
C7A 0.096(6) 0.089(6) 0.071(5) 0.011(5) 0.002(5) 0.006(5)
C8A 0.083(6) 0.073(5) 0.059(5) 0.005(4) 0.007(5) 0.005(5)
C9A 0.036(10) 0.077(12) 0.028(9) -0.015(9) 0.003(7) 0.006(9)
C10A 0.036(8) 0.102(14) 0.024(9) 0.010(10) -0.001(7) -0.012(9)
C11A 0.061(10) 0.125(15) 0.030(10) -0.004(11) -0.005(9) 0.002(11)
C12A 0.065(9) 0.111(16) 0.022(8) -0.008(10) 0.007(6) 0.008(10)
C13A 0.051(8) 0.083(14) 0.029(8) -0.007(9) 0.017(6) 0.014(10)
C14A 0.034(8) 0.067(12) 0.030(8) -0.009(8) 0.005(6) 0.009(8)
C15A 0.048(12) 0.142(12) 0.056(10) -0.002(10) -0.014(10) 0.010(11)
C16A 0.072(14) 0.163(15) 0.066(11) -0.019(11) -0.013(12) 0.008(13)
C17A 0.100(16) 0.179(13) 0.062(13) -0.027(12) -0.034(13) 0.007(14)
C18A 0.092(18) 0.177(13) 0.059(12) -0.013(12) -0.038(13) 0.014(13)
C19A 0.061(16) 0.152(14) 0.064(12) -0.003(11) -0.019(12) 0.022(13)
C20A 0.053(14) 0.145(12) 0.057(13) -0.003(11) -0.024(11) 0.012(11)
C21A 0.076(13) 0.110(13) 0.055(9) -0.009(12) -0.007(9) 0.014(11)
C22A 0.107(13) 0.120(13) 0.085(13) 0.003(12) -0.015(11) -0.004(12)
C23A 0.107(13) 0.142(16) 0.094(12) 0.011(12) -0.021(11) -0.010(12)
C24A 0.111(18) 0.138(15) 0.086(11) -0.006(14) -0.025(13) -0.005(14)
C25A 0.109(13) 0.139(14) 0.080(12) 0.002(12) -0.026(11) -0.005(13)
C26A 0.107(13) 0.138(14) 0.070(10) 0.012(11) -0.023(10) -0.009(12)
C27A 0.056(10) 0.115(16) 0.042(8) -0.009(12) 0.004(7) 0.005(12)
C28A 0.050(10) 0.125(19) 0.055(10) 0.004(13) 0.013(8) 0.005(12)
C29A 0.045(11) 0.105(19) 0.043(9) -0.003(11) 0.004(7) 0.009(12)
C30A 0.055(12) 0.095(17) 0.044(9) -0.023(11) 0.003(8) 0.019(12)
C31A 0.057(13) 0.109(19) 0.052(9) -0.005(11) 0.005(9) 0.030(12)
C32A 0.058(11) 0.117(18) 0.049(9) -0.007(12) 0.004(8) 0.017(12)
C33A 0.093(14) 0.111(16) 0.092(15) 0.007(13) 0.031(12) -0.014(11)
C34A 0.099(14) 0.119(16) 0.101(15) 0.005(13) 0.017(11) -0.004(12)
C35A 0.075(10) 0.099(12) 0.071(10) -0.004(9) -0.005(8) -0.001(9)
C36A 0.110(15) 0.108(15) 0.109(16) -0.015(13) 0.023(12) 0.007(11)
C37A 0.079(12) 0.105(16) 0.081(13) -0.013(12) -0.006(9) 0.010(12)
F7 0.124(5) 0.138(5) 0.094(4) 0.038(4) 0.002(3) 0.026(4)
F8 0.154(5) 0.167(6) 0.054(3) 0.026(3) 0.014(3) 0.029(5)
F9 0.180(7) 0.243(10) 0.151(6) 0.120(7) -0.058(6) -0.122(7)
F10 0.072(3) 0.270(10) 0.115(5) 0.008(5) -0.007(3) -0.068(5)
F11 0.111(4) 0.157(6) 0.105(4) -0.044(4) -0.040(3) -0.002(4)
F12 0.067(3) 0.157(5) 0.107(4) -0.017(4) -0.032(3) -0.004(3)
F13 0.227(9) 0.153(6) 0.099(4) -0.001(4) 0.096(5) -0.024(6)
F14 0.082(4) 0.205(8) 0.129(5) 0.061(5) 0.047(3) 0.013(4)
F15 0.104(4) 0.223(8) 0.135(5) 0.125(6) 0.057(4) 0.067(5)
F16 0.053(2) 0.135(5) 0.162(6) 0.016(4) 0.000(3) 0.014(3)
F17 0.102(4) 0.194(7) 0.082(3) 0.033(4) 0.038(3) 0.069(4)
F18 0.077(3) 0.118(4) 0.098(3) 0.000(3) 0.004(2) 0.031(3)
F19 0.068(2) 0.109(4) 0.088(3) -0.023(3) 0.011(2) -0.023(2)
F20 0.054(2) 0.124(4) 0.137(5) 0.009(4) -0.010(3) 0.009(3)
F21 0.070(2) 0.100(3) 0.088(3) -0.010(3) 0.027(2) -0.021(2)
C38 0.045(3) 0.065(4) 0.045(3) 0.004(3) 0.001(2) 0.001(3)
C39 0.051(3) 0.068(4) 0.051(3) 0.007(3) -0.002(3) 0.004(3)
C40 0.055(3) 0.068(4) 0.068(4) 0.013(3) 0.000(3) 0.009(3)
C41 0.058(4) 0.062(4) 0.081(5) 0.009(3) 0.019(3) 0.007(3)
C42 0.056(3) 0.069(4) 0.054(3) 0.002(3) 0.014(3) 0.000(3)
C43 0.050(3) 0.069(4) 0.047(3) 0.005(3) 0.004(2) 0.001(3)
C44 0.064(4) 0.089(5) 0.094(5) 0.020(4) -0.005(3) 0.016(3)
C45 0.075(4) 0.090(5) 0.070(4) -0.006(3) 0.020(3) 0.004(3)
C46 0.045(3) 0.080(4) 0.042(3) -0.004(3) -0.002(2) -0.002(3)
C47 0.054(3) 0.079(4) 0.045(3) 0.004(3) -0.004(2) -0.009(3)
C48 0.073(4) 0.088(5) 0.057(4) 0.007(4) 0.006(3) -0.008(4)
C49 0.067(4) 0.097(6) 0.065(4) -0.005(4) 0.013(3) -0.019(4)
C50 0.059(4) 0.094(5) 0.060(4) -0.006(4) 0.005(3) -0.008(4)
C51 0.045(3) 0.099(5) 0.045(3) -0.001(3) -0.002(2) -0.002(3)
C52 0.103(7) 0.114(7) 0.063(5) 0.017(5) 0.007(4) -0.028(6)
C53 0.061(4) 0.140(8) 0.066(5) -0.010(5) -0.003(4) -0.013(5)
C54 0.042(3) 0.082(4) 0.040(3) 0.004(3) -0.002(2) 0.007(3)
C55 0.042(3) 0.083(4) 0.049(3) 0.004(3) 0.005(2) 0.003(3)
C56 0.055(3) 0.101(6) 0.056(4) 0.020(4) 0.014(3) 0.020(4)
C57 0.072(4) 0.115(7) 0.062(4) 0.027(4) 0.010(3) 0.033(5)
C58 0.057(4) 0.111(6) 0.058(4) 0.017(4) 0.010(3) 0.020(4)
C59 0.047(3) 0.103(5) 0.052(3) 0.017(3) 0.010(3) 0.013(3)
C60 0.088(6) 0.119(7) 0.075(5) 0.031(5) 0.032(4) 0.033(5)
C61 0.078(5) 0.114(7) 0.069(5) 0.024(5) 0.009(4) 0.034(5)
C62 0.042(3) 0.069(4) 0.040(3) 0.006(2) -0.003(2) 0.007(2)
C63 0.040(3) 0.075(4) 0.042(3) 0.007(3) 0.000(2) 0.005(3)
C64 0.045(3) 0.071(4) 0.053(3) 0.008(3) -0.002(2) 0.003(3)
C65 0.058(3) 0.067(4) 0.055(3) -0.004(3) -0.003(3) 0.000(3)
C66 0.062(4) 0.080(5) 0.057(4) -0.008(3) 0.008(3) 0.004(3)
C67 0.046(3) 0.080(4) 0.052(3) 0.000(3) 0.004(2) -0.006(3)
C68 0.053(4) 0.079(5) 0.076(5) -0.003(4) -0.008(3) -0.004(3)
C69 0.080(4) 0.118(6) 0.083(5) -0.029(4) 0.025(4) -0.019(4)
B1 0.042(3) 0.079(5) 0.033(3) 0.002(3) -0.001(2) 0.006(3)
F1A 0.053(7) 0.18(2) 0.18(2) 0.09(2) -0.005(10) 0.007(13)
F2A 0.135(18) 0.099(8) 0.128(19) 0.042(10) -0.007(15) 0.022(10)
F3A 0.114(18) 0.17(2) 0.106(10) -0.014(13) -0.048(11) 0.071(17)
F4A 0.105(12) 0.14(2) 0.081(16) -0.031(17) 0.045(12) -0.006(14)
F5A 0.13(2) 0.101(9) 0.080(16) -0.021(12) 0.013(16) -0.011(11)
F6A 0.125(17) 0.14(2) 0.044(10) -0.004(12) 0.024(12) 0.039(17)
F22A 0.18(2) 0.21(3) 0.081(10) 0.018(16) 0.045(10) 0.02(2)
F23A 0.120(14) 0.123(8) 0.090(11) -0.041(8) 0.063(10) -0.003(9)
F24A 0.085(8) 0.23(3) 0.15(2) -0.100(19) 0.074(9) -0.055(13)
P1 0.0373(11) 0.0728(16) 0.0318(10) -0.0021(9) 0.0009(8) -0.0013(11)
P2 0.0461(10) 0.0559(13) 0.0301(9) -0.0003(8) 0.0011(8) -0.0017(10)
F1 0.075(5) 0.180(13) 0.146(10) 0.109(10) -0.030(5) -0.001(7)
F2 0.101(9) 0.200(14) 0.154(9) -0.010(10) -0.019(6) 0.089(9)
F3 0.081(7) 0.106(6) 0.169(12) 0.036(6) -0.063(7) -0.012(5)
F4 0.145(7) 0.107(6) 0.082(4) -0.021(4) 0.021(4) 0.048(5)
F5 0.083(4) 0.185(9) 0.064(4) -0.043(5) 0.009(3) -0.019(4)
F6 0.147(7) 0.110(5) 0.064(4) 0.016(3) 0.026(4) 0.021(4)
F22 0.152(9) 0.214(15) 0.097(8) -0.092(9) 0.074(6) -0.091(10)
F23 0.119(8) 0.145(7) 0.081(6) -0.019(5) 0.055(6) -0.022(6)
F24 0.126(9) 0.192(15) 0.157(10) 0.009(10) 0.081(7) 0.062(10)
C1 0.079(5) 0.072(4) 0.053(4) 0.010(4) 0.007(4) 0.007(4)
C36 0.069(6) 0.075(7) 0.064(5) 0.012(5) 0.013(5) 0.007(5)
C37 0.073(6) 0.052(5) 0.052(4) -0.007(4) 0.013(4) -0.003(4)
C3 0.065(4) 0.069(4) 0.061(4) -0.003(4) 0.013(3) -0.010(4)
C4 0.075(4) 0.071(4) 0.059(4) -0.009(4) 0.010(4) -0.010(4)
C5 0.070(4) 0.070(4) 0.040(3) -0.015(3) 0.018(3) -0.004(3)
C6 0.077(4) 0.070(4) 0.051(3) -0.003(3) 0.016(3) 0.004(4)
C7 0.089(4) 0.084(5) 0.061(4) -0.001(4) 0.005(4) 0.006(4)
C8 0.087(4) 0.079(4) 0.059(4) 0.004(3) 0.003(4) 0.010(4)
Rh1 0.0416(3) 0.0538(4) 0.0300(3) -0.0013(2) 0.0026(2) -0.0014(3)
C9 0.040(6) 0.114(11) 0.039(6) 0.009(6) -0.008(4) 0.014(6)
C10 0.056(7) 0.127(11) 0.038(8) -0.010(7) -0.007(5) 0.021(7)
C11 0.062(6) 0.117(9) 0.042(9) -0.013(8) -0.018(6) 0.010(7)
C12 0.090(8) 0.148(16) 0.052(7) -0.007(9) 0.009(5) 0.020(10)
C13 0.075(7) 0.159(16) 0.063(7) -0.011(10) 0.015(6) 0.011(11)
C14 0.052(7) 0.125(15) 0.064(9) -0.002(8) 0.002(6) -0.003(9)
C15 0.038(5) 0.105(8) 0.041(5) -0.009(5) -0.004(4) -0.003(5)
C16 0.044(5) 0.144(11) 0.039(5) -0.008(5) 0.005(4) 0.009(6)
C17 0.068(8) 0.183(11) 0.051(7) -0.024(7) -0.012(5) 0.018(8)
C18 0.073(9) 0.193(12) 0.046(6) -0.012(7) -0.036(6) 0.037(8)
C19 0.060(9) 0.177(13) 0.057(7) -0.017(7) -0.028(6) 0.031(8)
C20 0.054(9) 0.116(7) 0.035(6) -0.003(5) -0.015(5) 0.014(6)
C21 0.046(4) 0.056(5) 0.031(3) -0.004(4) -0.003(3) 0.000(4)
C22 0.049(4) 0.083(6) 0.035(4) -0.012(4) -0.006(3) 0.002(4)
C23 0.050(5) 0.096(7) 0.049(5) -0.020(5) -0.008(4) 0.006(5)
C24 0.044(4) 0.101(8) 0.045(4) -0.002(5) -0.013(4) 0.010(5)
C25 0.061(5) 0.093(7) 0.053(5) -0.004(5) -0.004(4) 0.019(5)
C26 0.076(6) 0.071(6) 0.038(4) -0.009(4) -0.011(4) 0.012(5)
C27 0.058(6) 0.055(6) 0.037(4) -0.001(4) 0.001(4) 0.008(4)
C28 0.050(5) 0.074(7) 0.041(4) -0.011(5) 0.002(4) 0.017(5)
C29 0.071(10) 0.101(12) 0.050(5) 0.000(6) -0.002(6) 0.023(7)
C30 0.061(9) 0.104(14) 0.038(5) 0.003(7) 0.002(5) 0.018(7)
C31 0.053(8) 0.090(11) 0.043(5) 0.002(6) 0.007(4) 0.009(7)
C32 0.050(6) 0.084(8) 0.042(5) -0.008(5) -0.005(4) 0.014(5)
C33 0.060(5) 0.084(7) 0.060(5) 0.006(5) 0.007(4) -0.016(5)
C34 0.077(5) 0.074(7) 0.059(6) 0.012(5) 0.021(5) -0.005(5)
C2 0.065(4) 0.059(4) 0.050(4) 0.006(3) 0.015(3) -0.003(3)
C35 0.074(5) 0.068(6) 0.054(5) 0.012(4) 0.000(4) 0.000(5)

loop_
_atom_type_symbol
_atom_type_description
_atom_type_scat_dispersion_real
_atom_type_scat_dispersion_imag
_atom_type_scat_source
C C 0.0181 0.0091 'International Tables Vol C Tables 4.2.6.8 and 6.1.1.4'
H H 0.0000 0.0000 'International Tables Vol C Tables 4.2.6.8 and 6.1.1.4'
B B 0.0090 0.0039 'International Tables Vol C Tables 4.2.6.8 and 6.1.1.4'
F F 0.0727 0.0534 'International Tables Vol C Tables 4.2.6.8 and 6.1.1.4'
P P 0.2955 0.4335 'International Tables Vol C Tables 4.2.6.8 and 6.1.1.4'
Rh Rh 0.0927 3.6045 'International Tables Vol C Tables 4.2.6.8 and 6.1.1.4'

loop_
_exptl_crystal_face_index_h
_exptl_crystal_face_index_k
_exptl_crystal_face_index_l
_exptl_crystal_face_perp_dist
4 1 15 0.0648
-6 0 -13 0.0673
-6 6 10 0.1083
6 -6 -10 0.0983
-2 -3 -16 0.0566
0 -11 0 0.0243
0 11 -1 0.0556
4 2 16 0.0740
-4 -1 -16 0.0834
9 1 -8 0.1018
-8 -1 9 0.1316
-6 -2 -12 0.0756
-1 -1 -17 0.0592
-1 -7 14 0.0981
-5 -9 -4 0.0585

loop_
_geom_angle_atom_site_label_1
_geom_angle_atom_site_label_2
_geom_angle_atom_site_label_3
_geom_angle
P1A Rh1A C1A 92.7(5)
P2A Rh1A P1A 168.5(3)
P2A Rh1A C1A 98.7(5)
C35A Rh1A P1A 83.1(8)
C35A Rh1A P2A 85.7(8)
C35A Rh1A C1A 174.6(9)
C9A P1A Rh1A 110.7(12)
C15A P1A Rh1A 115.3(10)
C15A P1A C9A 110.2(17)
C33A P1A Rh1A 102.0(10)
C33A P1A C9A 110.4(19)
C33A P1A C15A 107.8(16)
C21A P2A Rh1A 115.8(11)
C27A P2A Rh1A 114.0(9)
C27A P2A C21A 107.2(14)
C37A P2A Rh1A 101.3(10)
C37A P2A C21A 107.9(14)
C37A P2A C27A 110.3(15)
Rh1A C1A H1AA 26.9
Rh1A C1A H1AB 80.3
H1AA C1A H1AB 107.1
C2A C1A Rh1A 117.6(14)
C2A C1A H1AA 107.8
C2A C1A H1AB 107.8
C8A C1A Rh1A 117(2)
C8A C1A H1AA 107.8
C8A C1A H1AB 107.8
C8A C1A C2A 118(3)
C1A C2A H2AA 107.9
C1A C2A H2AB 107.9
H2AA C2A H2AB 107.2
C3A C2A C1A 118(2)
C3A C2A H2AA 107.9
C3A C2A H2AB 107.9
C2A C3A H3AA 112.0
C2A C3A H3AB 112.0
H3AA C3A H3AB 109.7
C4A C3A C2A 99(2)
C4A C3A H3AA 112.0
C4A C3A H3AB 112.0
C3A C4A H4AA 102.3
C3A C4A H4AB 102.3
H4AA C4A H4AB 104.9
C5A C4A C3A 139(3)
C5A C4A H4AA 102.3
C5A C4A H4AB 102.3
C4A C5A H5AA 104.6
C4A C5A H5AB 104.6
H5AA C5A H5AB 105.7
C6A C5A C4A 131(3)
C6A C5A H5AA 104.6
C6A C5A H5AB 104.6
C5A C6A H6AA 110.7
C5A C6A H6AB 110.7
C5A C6A C7A 105(2)
H6AA C6A H6AB 108.8
C7A C6A H6AA 110.7
C7A C6A H6AB 110.7
C6A C7A H7AA 104.1
C6A C7A H7AB 104.1
C6A C7A C8A 133(3)
H7AA C7A H7AB 105.5
C8A C7A H7AA 104.1
C8A C7A H7AB 104.1
C1A C8A H8AA 105.1
C1A C8A H8AB 105.1
C7A C8A C1A 129(3)
C7A C8A H8AA 105.1
C7A C8A H8AB 105.1
H8AA C8A H8AB 105.9
P1A C9A H9A 107.8
C10A C9A P1A 129(3)
C10A C9A H9A 107.8
C14A C9A P1A 89.0(17)
C14A C9A H9A 107.8
C14A C9A C10A 112(3)
C9A C10A H10A 108.4
C9A C10A H10B 108.4
C9A C10A C11A 116(4)
H10A C10A H10B 107.5
C11A C10A H10A 108.4
C11A C10A H10B 108.4
C10A C11A H11A 111.4
C10A C11A H11B 111.4
H11A C11A H11B 109.3
C12A C11A C10A 102(4)
C12A C11A H11A 111.4
C12A C11A H11B 111.4
C11A C12A H12A 109.0
C11A C12A H12B 109.0
C11A C12A C13A 113(4)
H12A C12A H12B 107.8
C13A C12A H12A 109.0
C13A C12A H12B 109.0
C12A C13A H13A 109.4
C12A C13A H13B 109.4
C12A C13A C14A 111(3)
H13A C13A H13B 108.0
C14A C13A H13A 109.4
C14A C13A H13B 109.4
C9A C14A H14A 109.6
C9A C14A H14B 109.6
C13A C14A C9A 110(3)
C13A C14A H14A 109.6
C13A C14A H14B 109.6
H14A C14A H14B 108.1
P1A C15A H15A 109.0
C16A C15A P1A 108.0(18)
C16A C15A H15A 109.0
C20A C15A P1A 110(2)
C20A C15A H15A 109.0
C20A C15A C16A 112(3)
C15A C16A H16A 110.2
C15A C16A H16B 110.2
H16A C16A H16B 108.5
C17A C16A C15A 107(2)
C17A C16A H16A 110.2
C17A C16A H16B 110.2
C16A C17A H17A 110.9
C16A C17A H17B 110.9
C16A C17A C18A 104(3)
H17A C17A H17B 108.9
C18A C17A H17A 110.9
C18A C17A H17B 110.9
C17A C18A H18A 110.7
C17A C18A H18B 110.7
C17A C18A C19A 105(4)
H18A C18A H18B 108.8
C19A C18A H18A 110.7
C19A C18A H18B 110.7
C18A C19A H19A 109.8
C18A C19A H19B 109.8
H19A C19A H19B 108.2
C20A C19A C18A 110(3)
C20A C19A H19A 109.8
C20A C19A H19B 109.8
C15A C20A C19A 103(3)
C15A C20A H20A 111.2
C15A C20A H20B 111.2
C19A C20A H20A 111.2
C19A C20A H20B 111.2
H20A C20A H20B 109.1
P2A C21A H21A 107.4
C22A C21A P2A 115.1(19)
C22A C21A H21A 107.4
C26A C21A P2A 112.4(19)
C26A C21A H21A 107.4
C26A C21A C22A 107(3)
C21A C22A H22A 110.0
C21A C22A H22B 110.0
C21A C22A C23A 108(2)
H22A C22A H22B 108.4
C23A C22A H22A 110.0
C23A C22A H22B 110.0
C22A C23A H23A 111.5
C22A C23A H23B 111.5
H23A C23A H23B 109.3
C24A C23A C22A 101(3)
C24A C23A H23A 111.5
C24A C23A H23B 111.5
C23A C24A H24A 110.3
C23A C24A H24B 110.3
H24A C24A H24B 108.5
C25A C24A C23A 107(3)
C25A C24A H24A 110.3
C25A C24A H24B 110.3
C24A C25A H25A 110.8
C24A C25A H25B 110.8
C24A C25A C26A 105(3)
H25A C25A H25B 108.9
C26A C25A H25A 110.8
C26A C25A H25B 110.8
C21A C26A C25A 112(3)
C21A C26A H26A 109.2
C21A C26A H26B 109.2
C25A C26A H26A 109.2
C25A C26A H26B 109.2
H26A C26A H26B 107.9
P2A C27A H27A 105.1
C28A C27A P2A 116(2)
C28A C27A H27A 105.1
C28A C27A C32A 109(2)
C32A C27A P2A 115(2)
C32A C27A H27A 105.1
C27A C28A H28A 109.1
C27A C28A H28B 109.1
C27A C28A C29A 112(3)
H28A C28A H28B 107.9
C29A C28A H28A 109.1
C29A C28A H28B 109.1
C28A C29A H29A 109.5
C28A C29A H29B 109.5
H29A C29A H29B 108.1
C30A C29A C28A 111(4)
C30A C29A H29A 109.5
C30A C29A H29B 109.5
C29A C30A H30A 109.6
C29A C30A H30B 109.6
H30A C30A H30B 108.1
C31A C30A C29A 110(3)
C31A C30A H30A 109.6
C31A C30A H30B 109.6
C30A C31A H31A 109.9
C30A C31A H31B 109.9
C30A C31A C32A 109(3)
H31A C31A H31B 108.3
C32A C31A H31A 109.9
C32A C31A H31B 109.9
C27A C32A C31A 116(3)
C27A C32A H32A 108.3
C27A C32A H32B 108.3
C31A C32A H32A 108.3
C31A C32A H32B 108.3
H32A C32A H32B 107.4
P1A C33A H33A 108.8
P1A C33A H33B 108.8
H33A C33A H33B 107.7
C34A C33A P1A 114(2)
C34A C33A H33A 108.8
C34A C33A H33B 108.8
C33A C34A H34A 110.0
C33A C34A H34B 110.0
H34A C34A H34B 108.4
C35A C34A C33A 108(3)
C35A C34A H34A 110.0
C35A C34A H34B 110.0
Rh1A C35A H35A 100.0
C34A C35A Rh1A 124(2)
C34A C35A H35A 100.0
C36A C35A Rh1A 116(2)
C36A C35A C34A 112(3)
C36A C35A H35A 100.0
C35A C36A H36A 107.6
C35A C36A H36B 107.6
C35A C36A C37A 119(3)
H36A C36A H36B 107.0
C37A C36A H36A 107.6
C37A C36A H36B 107.6
P2A C37A H37A 108.5
P2A C37A H37B 108.5
C36A C37A P2A 115(2)
C36A C37A H37A 108.5
C36A C37A H37B 108.5
H37A C37A H37B 107.5
C39 C38 C43 115.3(6)
C39 C38 B1 123.5(5)
C43 C38 B1 121.1(5)
C38 C39 H39 118.7
C40 C39 C38 122.6(6)
C40 C39 H39 118.7
C39 C40 C41 121.6(6)
C39 C40 C44 119.8(7)
C41 C40 C44 118.6(6)
C40 C41 H41 121.4
C42 C41 C40 117.2(6)
C42 C41 H41 121.4
C41 C42 C43 121.2(6)
C41 C42 C45 120.3(6)
C43 C42 C45 118.4(6)
C38 C43 H43 119.0
C42 C43 C38 122.1(6)
C42 C43 H43 119.0
F1A C44 C40 117.0(12)
F1A C44 F2A 105.9(15)
F1A C44 F3A 105.7(16)
F2A C44 C40 110.2(13)
F2A C44 F3A 104.9(15)
F3A C44 C40 112.2(10)
F1 C44 C40 112.3(7)
F1 C44 F2 107.3(10)
F1 C44 F3 107.2(10)
F2 C44 C40 112.9(8)
F3 C44 C40 111.9(7)
F3 C44 F2 104.7(10)
F4A C45 C42 112.2(14)
F4A C45 F5A 103.4(16)
F5A C45 C42 110.0(14)
F6A C45 C42 119.1(12)
F6A C45 F4A 105.5(17)
F6A C45 F5A 105.4(17)
F4 C45 C42 114.2(7)
F4 C45 F5 108.4(8)
F4 C45 F6 104.3(7)
F5 C45 C42 113.3(6)
F5 C45 F6 104.3(8)
F6 C45 C42 111.5(7)
C47 C46 C51 115.2(6)
C47 C46 B1 122.8(5)
C51 C46 B1 121.8(6)
C46 C47 H47 118.4
C48 C47 C46 123.2(6)
C48 C47 H47 118.4
C47 C48 C49 120.9(7)
C47 C48 C52 119.2(7)
C49 C48 C52 119.9(7)
C48 C49 H49 120.8
C50 C49 C48 118.3(7)
C50 C49 H49 120.8
C49 C50 C51 120.5(7)
C49 C50 C53 119.9(8)
C51 C50 C53 119.6(7)
C46 C51 H51 119.1
C50 C51 C46 121.9(6)
C50 C51 H51 119.1
F7 C52 F8 104.8(8)
F7 C52 F9 111.0(10)
F7 C52 C48 113.0(7)
F8 C52 C48 109.2(9)
F9 C52 F8 106.1(9)
F9 C52 C48 112.2(8)
F10 C53 F11 108.5(9)
F10 C53 F12 104.9(8)
F10 C53 C50 113.9(7)
F11 C53 F12 104.1(7)
F11 C53 C50 112.2(8)
F12 C53 C50 112.5(8)
C55 C54 C59 114.7(6)
C55 C54 B1 124.6(5)
C59 C54 B1 120.3(5)
C54 C55 H55 118.9
C56 C55 C54 122.3(6)
C56 C55 H55 118.9
C55 C56 C60 118.8(6)
C57 C56 C55 121.4(6)
C57 C56 C60 119.8(7)
C56 C57 H57 121.0
C56 C57 C58 117.9(7)
C58 C57 H57 121.0
C57 C58 C59 121.1(7)
C57 C58 C61 119.6(7)
C59 C58 C61 119.2(7)
C54 C59 H59 118.7
C58 C59 C54 122.6(6)
C58 C59 H59 118.7
F13 C60 F14 100.0(8)
F13 C60 C56 112.1(9)
F14 C60 C56 111.8(8)
F15 C60 F13 110.7(9)
F15 C60 F14 105.9(10)
F15 C60 C56 115.1(7)
F16 C61 F18 106.3(7)
F16 C61 C58 110.6(8)
F17 C61 F16 107.7(8)
F17 C61 F18 105.6(8)
F17 C61 C58 113.8(6)
F18 C61 C58 112.5(8)
C63 C62 C67 116.2(6)
C63 C62 B1 120.5(5)
C67 C62 B1 122.8(5)
C62 C63 H63 118.9
C64 C63 C62 122.2(6)
C64 C63 H63 118.9
C63 C64 C68 118.3(6)
C65 C64 C63 121.2(6)
C65 C64 C68 120.5(6)
C64 C65 H65 120.9
C64 C65 C66 118.2(6)
C66 C65 H65 120.9
C65 C66 C69 119.7(6)
C67 C66 C65 120.2(6)
C67 C66 C69 120.1(6)
C62 C67 H67 118.9
C66 C67 C62 122.1(6)
C66 C67 H67 118.9
F19 C68 C64 110.9(6)
F20 C68 F19 108.8(6)
F20 C68 F21 106.4(7)
F20 C68 C64 112.1(7)
F21 C68 F19 105.7(7)
F21 C68 C64 112.6(6)
F22A C69 C66 113.7(15)
F22A C69 F23A 104.2(15)
F23A C69 C66 108.6(9)
F24A C69 C66 114.9(12)
F24A C69 F22A 110.2(17)
F24A C69 F23A 104.3(15)
F22 C69 C66 115.7(8)
F22 C69 F23 99.8(10)
F22 C69 F24 116.4(12)
F23 C69 C66 109.3(8)
F24 C69 C66 111.8(9)
F24 C69 F23 101.8(10)
C38 B1 C62 110.9(5)
C46 B1 C38 105.7(5)
C46 B1 C62 113.0(5)
C54 B1 C38 112.8(5)
C54 B1 C46 112.4(5)
C54 B1 C62 102.3(5)
C9 P1 Rh1 114.9(8)
C15 P1 Rh1 107.3(4)
C15 P1 C9 103.7(7)
C33 P1 Rh1 126.4(4)
C33 P1 C9 104.6(10)
C33 P1 C15 96.2(5)
C37 P2 Rh1 124.0(3)
C21 P2 C37 109.3(5)
C21 P2 Rh1 105.2(3)
C27 P2 C37 100.8(5)
C27 P2 Rh1 111.0(3)
C27 P2 C21 105.2(5)
C8 C1 H1 114.2
C8 C1 Rh1 111.4(9)
C8 C1 C2 124.4(14)
Rh1 C1 H1 114.2
C2 C1 H1 114.2
C2 C1 Rh1 70.5(5)
H36C C36 H36D 107.4
C37 C36 H36C 108.2
C37 C36 H36D 108.2
C37 C36 C35 116.3(9)
C35 C36 H36C 108.2
C35 C36 H36D 108.2
P2 C37 H37C 107.1
P2 C37 H37D 107.1
C36 C37 P2 120.8(8)
C36 C37 H37C 107.1
C36 C37 H37D 107.1
H37C C37 H37D 106.8
H3A C3 H3B 107.9
C4 C3 H3A 109.3
C4 C3 H3B 109.3
C2 C3 H3A 109.3
C2 C3 H3B 109.3
C2 C3 C4 111.8(8)
C3 C4 H4A 108.4
C3 C4 H4B 108.4
H4A C4 H4B 107.5
C5 C4 C3 115.3(9)
C5 C4 H4A 108.4
C5 C4 H4B 108.4
C4 C5 H5 114.6
C4 C5 Rh1 108.0(6)
C6 C5 C4 123.8(10)
C6 C5 H5 114.6
C6 C5 Rh1 73.6(6)
Rh1 C5 H5 114.6
C5 C6 H6 113.5
C5 C6 C7 127.1(11)
C5 C6 Rh1 70.6(6)
C7 C6 H6 113.5
C7 C6 Rh1 110.1(7)
Rh1 C6 H6 113.5
C6 C7 H7A 109.0
C6 C7 H7B 109.0
H7A C7 H7B 107.8
C8 C7 C6 112.8(11)
C8 C7 H7A 109.0
C8 C7 H7B 109.0
C1 C8 C7 117.5(11)
C1 C8 H8A 107.9
C1 C8 H8B 107.9
C7 C8 H8A 107.9
C7 C8 H8B 107.9
H8A C8 H8B 107.2
P1 Rh1 P2 99.47(8)
C1 Rh1 P1 136.2(3)
C1 Rh1 P2 95.1(5)
C1 Rh1 C5 95.6(6)
C1 Rh1 C6 78.9(5)
C1 Rh1 C2 40.1(4)
C5 Rh1 P1 97.5(3)
C5 Rh1 P2 142.1(3)
C5 Rh1 C6 35.8(4)
C5 Rh1 C2 79.6(4)
C6 Rh1 P1 88.1(3)
C6 Rh1 P2 172.4(3)
C2 Rh1 P1 174.3(3)
C2 Rh1 P2 85.7(3)
C2 Rh1 C6 86.7(4)
P1 C9 H9 105.8
C10 C9 P1 104.1(12)
C10 C9 H9 105.8
C14 C9 P1 124.5(12)
C14 C9 H9 105.8
C14 C9 C10 109.5(19)
C9 C10 H10C 110.4
C9 C10 H10D 110.4
C9 C10 C11 106.6(17)
H10C C10 H10D 108.6
C11 C10 H10C 110.4
C11 C10 H10D 110.4
C10 C11 H11C 108.4
C10 C11 H11D 108.4
H11C C11 H11D 107.4
C12 C11 C10 116(2)
C12 C11 H11C 108.4
C12 C11 H11D 108.4
C11 C12 H12C 109.9
C11 C12 H12D 109.9
C11 C12 C13 109(2)
H12C C12 H12D 108.3
C13 C12 H12C 109.9
C13 C12 H12D 109.9
C12 C13 H13C 109.4
C12 C13 H13D 109.4
H13C C13 H13D 108.0
C14 C13 C12 111.3(18)
C14 C13 H13C 109.4
C14 C13 H13D 109.4
C9 C14 H14C 109.8
C9 C14 H14D 109.8
C13 C14 C9 109.3(17)
C13 C14 H14C 109.8
C13 C14 H14D 109.8
H14C C14 H14D 108.3
P1 C15 H15 105.8
C16 C15 P1 108.4(7)
C16 C15 H15 105.8
C20 C15 P1 121.8(8)
C20 C15 H15 105.8
C20 C15 C16 108.3(11)
C15 C16 H16C 109.1
C15 C16 H16D 109.1
H16C C16 H16D 107.9
C17 C16 C15 112.3(10)
C17 C16 H16C 109.1
C17 C16 H16D 109.1
C16 C17 H17C 109.3
C16 C17 H17D 109.3
C16 C17 C18 111.7(14)
H17C C17 H17D 107.9
C18 C17 H17C 109.3
C18 C17 H17D 109.3
C17 C18 H18C 109.5
C17 C18 H18D 109.5
H18C C18 H18D 108.0
C19 C18 C17 110.9(14)
C19 C18 H18C 109.5
C19 C18 H18D 109.5
C18 C19 H19C 109.8
C18 C19 H19D 109.8
C18 C19 C20 109.4(11)
H19C C19 H19D 108.2
C20 C19 H19C 109.8
C20 C19 H19D 109.8
C15 C20 C19 112.3(14)
C15 C20 H20C 109.2
C15 C20 H20D 109.2
C19 C20 H20C 109.2
C19 C20 H20D 109.2
H20C C20 H20D 107.9
P2 C21 H21 105.6
C22 C21 P2 111.5(6)
C22 C21 H21 105.6
C26 C21 P2 119.8(6)
C26 C21 H21 105.6
C26 C21 C22 107.7(7)
C21 C22 H22C 109.8
C21 C22 H22D 109.8
H22C C22 H22D 108.2
C23 C22 C21 109.6(7)
C23 C22 H22C 109.8
C23 C22 H22D 109.8
C22 C23 H23C 109.3
C22 C23 H23D 109.3
C22 C23 C24 111.5(9)
H23C C23 H23D 108.0
C24 C23 H23C 109.3
C24 C23 H23D 109.3
C23 C24 H24C 109.7
C23 C24 H24D 109.7
C23 C24 C25 109.8(8)
H24C C24 H24D 108.2
C25 C24 H24C 109.7
C25 C24 H24D 109.7
C24 C25 H25C 109.7
C24 C25 H25D 109.7
C24 C25 C26 110.0(8)
H25C C25 H25D 108.2
C26 C25 H25C 109.7
C26 C25 H25D 109.7
C21 C26 C25 109.2(8)
C21 C26 H26C 109.8
C21 C26 H26D 109.8
C25 C26 H26C 109.8
C25 C26 H26D 109.8
H26C C26 H26D 108.3
P2 C27 H27 105.7
C28 C27 P2 110.2(9)
C28 C27 H27 105.7
C32 C27 P2 117.4(8)
C32 C27 H27 105.7
C32 C27 C28 111.2(9)
C27 C28 H28C 109.4
C27 C28 H28D 109.4
C27 C28 C29 111.3(13)
H28C C28 H28D 108.0
C29 C28 H28C 109.4
C29 C28 H28D 109.4
C28 C29 H29C 109.8
C28 C29 H29D 109.8
H29C C29 H29D 108.2
C30 C29 C28 109.6(13)
C30 C29 H29C 109.8
C30 C29 H29D 109.8
C29 C30 H30C 109.1
C29 C30 H30D 109.1
C29 C30 C31 112.6(15)
H30C C30 H30D 107.8
C31 C30 H30C 109.1
C31 C30 H30D 109.1
C30 C31 H31C 109.0
C30 C31 H31D 109.0
C30 C31 C32 112.8(17)
H31C C31 H31D 107.8
C32 C31 H31C 109.0
C32 C31 H31D 109.0
C27 C32 C31 110.3(11)
C27 C32 H32C 109.6
C27 C32 H32D 109.6
C31 C32 H32C 109.6
C31 C32 H32D 109.6
H32C C32 H32D 108.1
P1 C33 H33C 106.5
P1 C33 H33D 106.5
H33C C33 H33D 106.5
C34 C33 P1 123.4(8)
C34 C33 H33C 106.5
C34 C33 H33D 106.5
C33 C34 H34C 108.7
C33 C34 H34D 108.7
C33 C34 C35 114.1(9)
H34C C34 H34D 107.6
C35 C34 H34C 108.7
C35 C34 H34D 108.7
C1 C2 Rh1 69.4(6)
C1 C2 H2 115.1
C3 C2 C1 121.1(11)
C3 C2 Rh1 113.1(6)
C3 C2 H2 115.1
Rh1 C2 H2 115.1
C36 C35 H35B 108.9
C36 C35 H35C 108.9
C34 C35 C36 113.5(9)
C34 C35 H35B 108.9
C34 C35 H35C 108.9
H35B C35 H35C 107.7

loop_
_geom_bond_atom_site_label_1
_geom_bond_atom_site_label_2
_geom_bond_distance
Rh1A P1A 2.348(7)
Rh1A P2A 2.311(6)
Rh1A C1A 2.90(3)
Rh1A C35A 2.08(3)
P1A C9A 1.890(16)
P1A C15A 1.862(17)
P1A C33A 1.84(3)
P2A C21A 1.850(18)
P2A C27A 1.81(3)
P2A C37A 1.70(3)
C1A H1AA 0.9900
C1A H1AB 0.9900
C1A C2A 1.477(16)
C1A C8A 1.454(17)
C2A H2AA 0.9900
C2A H2AB 0.9900
C2A C3A 1.464(16)
C3A H3AA 0.9900
C3A H3AB 0.9900
C3A C4A 1.464(17)
C4A H4AA 0.9900
C4A H4AB 0.9900
C4A C5A 1.462(16)
C5A H5AA 0.9900
C5A H5AB 0.9900
C5A C6A 1.434(16)
C6A H6AA 0.9900
C6A H6AB 0.9900
C6A C7A 1.437(16)
C7A H7AA 0.9900
C7A H7AB 0.9900
C7A C8A 1.440(16)
C8A H8AA 0.9900
C8A H8AB 0.9900
C9A H9A 1.0000
C9A C10A 1.540(14)
C9A C14A 1.531(14)
C10A H10A 0.9900
C10A H10B 0.9900
C10A C11A 1.543(15)
C11A H11A 0.9900
C11A H11B 0.9900
C11A C12A 1.524(15)
C12A H12A 0.9900
C12A H12B 0.9900
C12A C13A 1.528(14)
C13A H13A 0.9900
C13A H13B 0.9900
C13A C14A 1.529(14)
C14A H14A 0.9900
C14A H14B 0.9900
C15A H15A 1.0000
C15A C16A 1.548(15)
C15A C20A 1.524(16)
C16A H16A 0.9900
C16A H16B 0.9900
C16A C17A 1.539(16)
C17A H17A 0.9900
C17A H17B 0.9900
C17A C18A 1.541(16)
C18A H18A 0.9900
C18A H18B 0.9900
C18A C19A 1.542(15)
C19A H19A 0.9900
C19A H19B 0.9900
C19A C20A 1.532(15)
C20A H20A 0.9900
C20A H20B 0.9900
C21A H21A 1.0000
C21A C22A 1.521(16)
C21A C26A 1.49(4)
C22A H22A 0.9900
C22A H22B 0.9900
C22A C23A 1.541(16)
C23A H23A 0.9900
C23A H23B 0.9900
C23A C24A 1.534(16)
C24A H24A 0.9900
C24A H24B 0.9900
C24A C25A 1.527(16)
C25A H25A 0.9900
C25A H25B 0.9900
C25A C26A 1.549(15)
C26A H26A 0.9900
C26A H26B 0.9900
C27A H27A 1.0000
C27A C28A 1.504(15)
C27A C32A 1.519(15)
C28A H28A 0.9900
C28A H28B 0.9900
C28A C29A 1.519(15)
C29A H29A 0.9900
C29A H29B 0.9900
C29A C30A 1.517(15)
C30A H30A 0.9900
C30A H30B 0.9900
C30A C31A 1.507(15)
C31A H31A 0.9900
C31A H31B 0.9900
C31A C32A 1.524(15)
C32A H32A 0.9900
C32A H32B 0.9900
C33A H33A 0.9900
C33A H33B 0.9900
C33A C34A 1.65(5)
C34A H34A 0.9900
C34A H34B 0.9900
C34A C35A 1.43(4)
C35A H35A 1.0000
C35A C36A 1.39(4)
C36A H36A 0.9900
C36A H36B 0.9900
C36A C37A 1.54(5)
C37A H37A 0.9900
C37A H37B 0.9900
F7 C52 1.305(12)
F8 C52 1.341(12)
F9 C52 1.310(11)
F10 C53 1.299(11)
F11 C53 1.332(11)
F12 C53 1.355(12)
F13 C60 1.288(12)
F14 C60 1.328(13)
F15 C60 1.255(10)
F16 C61 1.322(12)
F17 C61 1.319(10)
F18 C61 1.340(11)
F19 C68 1.343(9)
F20 C68 1.300(9)
F21 C68 1.333(9)
C38 C39 1.387(8)
C38 C43 1.409(9)
C38 B1 1.649(9)
C39 H39 0.9500
C39 C40 1.376(10)
C40 C41 1.391(11)
C40 C44 1.502(10)
C41 H41 0.9500
C41 C42 1.378(10)
C42 C43 1.389(9)
C42 C45 1.503(10)
C43 H43 0.9500
C44 F1A 1.277(13)
C44 F2A 1.308(13)
C44 F3A 1.311(13)
C44 F1 1.281(10)
C44 F2 1.321(10)
C44 F3 1.307(10)
C45 F4A 1.324(14)
C45 F5A 1.350(14)
C45 F6A 1.310(14)
C45 F4 1.296(8)
C45 F5 1.323(9)
C45 F6 1.356(9)
C46 C47 1.396(9)
C46 C51 1.418(8)
C46 B1 1.646(10)
C47 H47 0.9500
C47 C48 1.361(10)
C48 C49 1.390(11)
C48 C52 1.526(11)
C49 H49 0.9500
C49 C50 1.384(11)
C50 C51 1.390(10)
C50 C53 1.487(10)
C51 H51 0.9500
C54 C55 1.402(9)
C54 C59 1.416(9)
C54 B1 1.619(9)
C55 H55 0.9500
C55 C56 1.397(10)
C56 C57 1.376(10)
C56 C60 1.510(10)
C57 H57 0.9500
C57 C58 1.383(10)
C58 C59 1.385(10)
C58 C61 1.512(11)
C59 H59 0.9500
C62 C63 1.385(8)
C62 C67 1.402(9)
C62 B1 1.653(9)
C63 H63 0.9500
C63 C64 1.383(9)
C64 C65 1.374(9)
C64 C68 1.529(9)
C65 H65 0.9500
C65 C66 1.395(10)
C66 C67 1.383(10)
C66 C69 1.510(11)
C67 H67 0.9500
C69 F22A 1.270(14)
C69 F23A 1.332(12)
C69 F24A 1.268(13)
C69 F22 1.273(11)
C69 F23 1.343(10)
C69 F24 1.297(11)
P1 Rh1 2.384(3)
P1 C9 1.885(12)
P1 C15 1.857(10)
P1 C33 1.843(12)
P2 C37 1.862(10)
P2 Rh1 2.396(3)
P2 C21 1.861(8)
P2 C27 1.860(12)
C1 H1 1.0000
C1 C8 1.444(19)
C1 Rh1 2.213(12)
C1 C2 1.524(16)
C36 H36C 0.9900
C36 H36D 0.9900
C36 C37 1.545(14)
C36 C35 1.558(16)
C37 H37C 0.9900
C37 H37D 0.9900
C3 H3A 0.9900
C3 H3B 0.9900
C3 C4 1.518(14)
C3 C2 1.508(14)
C4 H4A 0.9900
C4 H4B 0.9900
C4 C5 1.503(15)
C5 H5 1.0000
C5 C6 1.380(15)
C5 Rh1 2.226(10)
C6 H6 1.0000
C6 C7 1.596(17)
C6 Rh1 2.264(11)
C7 H7A 0.9900
C7 H7B 0.9900
C7 C8 1.467(17)
C8 H8A 0.9900
C8 H8B 0.9900
Rh1 C2 2.230(9)
C9 H9 1.0000
C9 C10 1.544(12)
C9 C14 1.537(12)
C10 H10C 0.9900
C10 H10D 0.9900
C10 C11 1.547(11)
C11 H11C 0.9900
C11 H11D 0.9900
C11 C12 1.509(14)
C12 H12C 0.9900
C12 H12D 0.9900
C12 C13 1.527(13)
C13 H13C 0.9900
C13 H13D 0.9900
C13 C14 1.521(13)
C14 H14C 0.9900
C14 H14D 0.9900
C15 H15 1.0000
C15 C16 1.558(11)
C15 C20 1.509(13)
C16 H16C 0.9900
C16 H16D 0.9900
C16 C17 1.516(12)
C17 H17C 0.9900
C17 H17D 0.9900
C17 C18 1.541(14)
C18 H18C 0.9900
C18 H18D 0.9900
C18 C19 1.536(12)
C19 H19C 0.9900
C19 H19D 0.9900
C19 C20 1.540(11)
C20 H20C 0.9900
C20 H20D 0.9900
C21 H21 1.0000
C21 C22 1.536(9)
C21 C26 1.534(10)
C22 H22C 0.9900
C22 H22D 0.9900
C22 C23 1.530(10)
C23 H23C 0.9900
C23 H23D 0.9900
C23 C24 1.536(11)
C24 H24C 0.9900
C24 H24D 0.9900
C24 C25 1.539(11)
C25 H25C 0.9900
C25 H25D 0.9900
C25 C26 1.551(11)
C26 H26C 0.9900
C26 H26D 0.9900
C27 H27 1.0000
C27 C28 1.519(11)
C27 C32 1.503(11)
C28 H28C 0.9900
C28 H28D 0.9900
C28 C29 1.530(11)
C29 H29C 0.9900
C29 H29D 0.9900
C29 C30 1.510(12)
C30 H30C 0.9900
C30 H30D 0.9900
C30 C31 1.522(11)
C31 H31C 0.9900
C31 H31D 0.9900
C31 C32 1.524(11)
C32 H32C 0.9900
C32 H32D 0.9900
C33 H33C 0.9900
C33 H33D 0.9900
C33 C34 1.513(16)
C34 H34C 0.9900
C34 H34D 0.9900
C34 C35 1.540(16)
C2 H2 1.0000
C35 H35B 0.9900
C35 H35C 0.9900

loop_
_geom_torsion_atom_site_label_1
_geom_torsion_atom_site_label_2
_geom_torsion_atom_site_label_3
_geom_torsion_atom_site_label_4
_geom_torsion
Rh1A P1A C9A C10A -43(4)
Rh1A P1A C9A C14A -161.1(18)
Rh1A P1A C15A C16A 33(3)
Rh1A P1A C15A C20A -89(3)
Rh1A P1A C33A C34A 10(3)
Rh1A P2A C21A C22A -68(3)
Rh1A P2A C21A C26A 54(3)
Rh1A P2A C27A C28A -171(2)
Rh1A P2A C27A C32A -41(3)
Rh1A P2A C37A C36A -12(3)
Rh1A C1A C2A C3A -171.9(19)
Rh1A C1A C8A C7A 114(4)
Rh1A C35A C36A C37A -18(4)
P1A C9A C10A C11A -162(4)
P1A C9A C14A C13A 179(2)
P1A C15A C16A C17A 174(3)
P1A C15A C20A C19A -178(2)
P1A C33A C34A C35A -27(4)
P2A C21A C22A C23A -170(2)
P2A C21A C26A C25A 174(2)
P2A C27A C28A C29A -176(3)
P2A C27A C32A C31A 176(3)
C1A C2A C3A C4A 48(3)
C2A C1A C8A C7A -96(4)
C2A C3A C4A C5A -96(5)
C3A C4A C5A C6A 5(7)
C4A C5A C6A C7A 57(5)
C5A C6A C7A C8A -38(5)
C6A C7A C8A C1A 55(6)
C8A C1A C2A C3A 39(4)
C9A P1A C15A C16A 159(3)
C9A P1A C15A C20A 37(3)
C9A P1A C33A C34A -107(3)
C9A C10A C11A C12A 59(6)
C10A C9A C14A C13A 46(4)
C10A C11A C12A C13A -63(6)
C11A C12A C13A C14A 64(5)
C12A C13A C14A C9A -51(4)
C14A C9A C10A C11A -54(4)
C15A P1A C9A C10A -171(4)
C15A P1A C9A C14A 70(3)
C15A P1A C33A C34A 132(2)
C15A C16A C17A C18A 64(4)
C16A C15A C20A C19A 62(4)
C16A C17A C18A C19A -68(4)
C17A C18A C19A C20A 72(4)
C18A C19A C20A C15A -65(5)
C20A C15A C16A C17A -64(4)
C21A P2A C27A C28A 60(3)
C21A P2A C27A C32A -171(2)
C21A P2A C37A C36A 110(3)
C21A C22A C23A C24A -71(4)
C22A C21A C26A C25A -59(4)
C22A C23A C24A C25A 73(4)
C23A C24A C25A C26A -67(4)
C24A C25A C26A C21A 60(4)
C26A C21A C22A C23A 65(3)
C27A P2A C21A C22A 60(3)
C27A P2A C21A C26A -177(3)
C27A P2A C37A C36A -133(2)
C27A C28A C29A C30A -58(5)
C28A C27A C32A C31A -51(4)
C28A C29A C30A C31A 60(6)
C29A C30A C31A C32A -57(6)
C30A C31A C32A C27A 54(5)
C32A C27A C28A C29A 52(5)
C33A P1A C9A C10A 70(4)
C33A P1A C9A C14A -49(3)
C33A P1A C15A C16A -80(3)
C33A P1A C15A C20A 157(3)
C33A C34A C35A Rh1A 36(4)
C33A C34A C35A C36A -179(3)
C34A C35A C36A C37A -167(3)
C35A C36A C37A P2A 21(4)
C37A P2A C21A C22A 179(2)
C37A P2A C21A C26A -58(3)
C37A P2A C27A C28A -57(3)
C37A P2A C27A C32A 72(3)
C38 C39 C40 C41 0.1(11)
C38 C39 C40 C44 178.2(6)
C39 C38 C43 C42 -1.8(9)
C39 C38 B1 C46 -94.4(7)
C39 C38 B1 C54 142.5(6)
C39 C38 B1 C62 28.4(8)
C39 C40 C41 C42 -2.5(11)
C39 C40 C44 F1A -124(2)
C39 C40 C44 F2A 114.8(18)
C39 C40 C44 F3A -2(2)
C39 C40 C44 F1 59.5(14)
C39 C40 C44 F2 -179.0(12)
C39 C40 C44 F3 -61.1(12)
C40 C41 C42 C43 2.7(10)
C40 C41 C42 C45 178.7(6)
C41 C40 C44 F1A 54(2)
C41 C40 C44 F2A -67.0(18)
C41 C40 C44 F3A 176(2)
C41 C40 C44 F1 -122.4(13)
C41 C40 C44 F2 -0.8(14)
C41 C40 C44 F3 117.0(11)
C41 C42 C43 C38 -0.6(10)
C41 C42 C45 F4A -37.7(19)
C41 C42 C45 F5A 76.7(18)
C41 C42 C45 F6A -162(2)
C41 C42 C45 F4 17.8(11)
C41 C42 C45 F5 142.6(8)
C41 C42 C45 F6 -100.0(8)
C43 C38 C39 C40 2.1(10)
C43 C38 B1 C46 83.8(7)
C43 C38 B1 C54 -39.3(8)
C43 C38 B1 C62 -153.3(6)
C43 C42 C45 F4A 138.4(18)
C43 C42 C45 F5A -107.2(18)
C43 C42 C45 F6A 15(2)
C43 C42 C45 F4 -166.1(8)
C43 C42 C45 F5 -41.3(10)
C43 C42 C45 F6 76.1(8)
C44 C40 C41 C42 179.3(6)
C45 C42 C43 C38 -176.6(6)
C46 C47 C48 C49 -1.1(12)
C46 C47 C48 C52 179.1(8)
C47 C46 C51 C50 3.0(10)
C47 C46 B1 C38 78.0(7)
C47 C46 B1 C54 -158.6(6)
C47 C46 B1 C62 -43.4(9)
C47 C48 C49 C50 1.9(13)
C47 C48 C52 F7 -49.9(12)
C47 C48 C52 F8 66.3(11)
C47 C48 C52 F9 -176.4(10)
C48 C49 C50 C51 -0.2(12)
C48 C49 C50 C53 177.0(8)
C49 C48 C52 F7 130.3(9)
C49 C48 C52 F8 -113.5(9)
C49 C48 C52 F9 3.8(15)
C49 C50 C51 C46 -2.3(12)
C49 C50 C53 F10 29.8(14)
C49 C50 C53 F11 -94.0(10)
C49 C50 C53 F12 149.0(8)
C51 C46 C47 C48 -1.3(11)
C51 C46 B1 C38 -97.1(7)
C51 C46 B1 C54 26.3(9)
C51 C46 B1 C62 141.4(6)
C51 C50 C53 F10 -153.0(10)
C51 C50 C53 F11 83.2(11)
C51 C50 C53 F12 -33.8(11)
C52 C48 C49 C50 -178.3(8)
C53 C50 C51 C46 -179.5(8)
C54 C55 C56 C57 2.2(13)
C54 C55 C56 C60 -177.2(8)
C55 C54 C59 C58 -0.7(11)
C55 C54 B1 C38 -21.7(9)
C55 C54 B1 C46 -141.1(6)
C55 C54 B1 C62 97.4(7)
C55 C56 C57 C58 -0.6(14)
C55 C56 C60 F13 50.9(13)
C55 C56 C60 F14 -60.5(12)
C55 C56 C60 F15 178.6(10)
C56 C57 C58 C59 -1.6(14)
C56 C57 C58 C61 -177.9(9)
C57 C56 C60 F13 -128.5(10)
C57 C56 C60 F14 120.1(10)
C57 C56 C60 F15 -0.8(16)
C57 C58 C59 C54 2.3(14)
C57 C58 C61 F16 90.5(11)
C57 C58 C61 F17 -148.2(10)
C57 C58 C61 F18 -28.2(13)
C59 C54 C55 C56 -1.5(11)
C59 C54 B1 C38 166.0(6)
C59 C54 B1 C46 46.6(9)
C59 C54 B1 C62 -74.9(7)
C59 C58 C61 F16 -86.0(10)
C59 C58 C61 F17 35.4(14)
C59 C58 C61 F18 155.4(8)
C60 C56 C57 C58 178.8(9)
C61 C58 C59 C54 178.7(8)
C62 C63 C64 C65 1.2(10)
C62 C63 C64 C68 177.1(6)
C63 C62 C67 C66 -0.2(10)
C63 C62 B1 C38 38.7(8)
C63 C62 B1 C46 157.2(6)
C63 C62 B1 C54 -81.8(6)
C63 C64 C65 C66 -0.6(10)
C63 C64 C68 F19 161.7(6)
C63 C64 C68 F20 -76.5(8)
C63 C64 C68 F21 43.4(9)
C64 C65 C66 C67 -0.3(11)
C64 C65 C66 C69 -178.6(7)
C65 C64 C68 F19 -22.4(9)
C65 C64 C68 F20 99.4(8)
C65 C64 C68 F21 -140.6(7)
C65 C66 C67 C62 0.7(11)
C65 C66 C69 F22A -68(2)
C65 C66 C69 F23A 47.4(14)
C65 C66 C69 F24A 164(2)
C65 C66 C69 F22 -20.8(15)
C65 C66 C69 F23 -132.4(9)
C65 C66 C69 F24 115.6(12)
C67 C62 C63 C64 -0.7(9)
C67 C62 B1 C38 -149.9(6)
C67 C62 B1 C46 -31.4(8)
C67 C62 B1 C54 89.7(7)
C67 C66 C69 F22A 113.5(19)
C67 C66 C69 F23A -131.0(13)
C67 C66 C69 F24A -15(2)
C67 C66 C69 F22 160.9(12)
C67 C66 C69 F23 49.2(11)
C67 C66 C69 F24 -62.7(14)
C68 C64 C65 C66 -176.4(6)
C69 C66 C67 C62 179.0(7)
B1 C38 C39 C40 -179.6(6)
B1 C38 C43 C42 179.8(6)
B1 C46 C47 C48 -176.8(7)
B1 C46 C51 C50 178.5(7)
B1 C54 C55 C56 -174.2(7)
B1 C54 C59 C58 172.3(7)
B1 C62 C63 C64 171.2(6)
B1 C62 C67 C66 -171.9(6)
P1 C9 C10 C11 166.4(19)
P1 C9 C14 C13 -173.0(17)
P1 C15 C16 C17 170.0(12)
P1 C15 C20 C19 -174.6(11)
P1 C33 C34 C35 -56.7(14)
P2 C21 C22 C23 -164.6(8)
P2 C21 C26 C25 168.1(6)
P2 C27 C28 C29 169.0(11)
P2 C27 C32 C31 -175.9(14)
C37 P2 C21 C22 -98.9(8)
C37 P2 C21 C26 28.1(9)
C37 P2 C27 C28 59.1(8)
C37 P2 C27 C32 -69.6(10)
C37 C36 C35 C34 80.2(12)
C3 C4 C5 C6 -43.5(15)
C3 C4 C5 Rh1 38.5(12)
C4 C3 C2 C1 93.8(12)
C4 C3 C2 Rh1 14.8(11)
C4 C5 C6 C7 0.0(17)
C4 C5 C6 Rh1 101.0(9)
C5 C6 C7 C8 88.9(15)
C6 C7 C8 C1 -29.5(18)
C8 C1 C2 C3 -2.1(17)
C8 C1 C2 Rh1 103.1(12)
Rh1 P1 C9 C10 -65.5(19)
Rh1 P1 C9 C14 168.3(17)
Rh1 P1 C15 C16 54.5(9)
Rh1 P1 C15 C20 -72.0(12)
Rh1 P1 C33 C34 76.0(10)
Rh1 P2 C37 C36 -81.3(9)
Rh1 P2 C21 C22 36.3(8)
Rh1 P2 C21 C26 163.3(7)
Rh1 P2 C27 C28 -74.0(8)
Rh1 P2 C27 C32 157.3(8)
Rh1 C1 C8 C7 35.7(17)
Rh1 C1 C2 C3 -105.2(9)
Rh1 C5 C6 C7 -101.0(11)
Rh1 C6 C7 C8 8.5(14)
C9 P1 C15 C16 176.6(12)
C9 P1 C15 C20 50.1(16)
C9 P1 C33 C34 -61.1(11)
C9 C10 C11 C12 56(3)
C10 C9 C14 C13 63(2)
C10 C11 C12 C13 -54(3)
C11 C12 C13 C14 55(3)
C12 C13 C14 C9 -61(3)
C14 C9 C10 C11 -59(2)
C15 P1 C9 C10 177.6(16)
C15 P1 C9 C14 51(2)
C15 P1 C33 C34 -167.1(9)
C15 C16 C17 C18 54.4(19)
C16 C15 C20 C19 58.9(17)
C16 C17 C18 C19 -54.1(19)
C17 C18 C19 C20 56(2)
C18 C19 C20 C15 -60(2)
C20 C15 C16 C17 -56.0(18)
C21 P2 C37 C36 43.6(9)
C21 P2 C27 C28 172.8(7)
C21 P2 C27 C32 44.0(10)
C21 C22 C23 C24 -59.2(12)
C22 C21 C26 C25 -63.1(10)
C22 C23 C24 C25 55.7(13)
C23 C24 C25 C26 -56.1(13)
C24 C25 C26 C21 60.9(12)
C26 C21 C22 C23 62.1(11)
C27 P2 C37 C36 154.0(8)
C27 P2 C21 C22 153.6(7)
C27 P2 C21 C26 -79.4(9)
C27 C28 C29 C30 57(2)
C28 C27 C32 C31 55.9(18)
C28 C29 C30 C31 -54(3)
C29 C30 C31 C32 53(2)
C30 C31 C32 C27 -53(2)
C32 C27 C28 C29 -59.0(15)
C33 P1 C9 C10 77.4(18)
C33 P1 C9 C14 -49(2)
C33 P1 C15 C16 -76.8(10)
C33 P1 C15 C20 156.8(12)
C33 C34 C35 C36 -73.2(13)
C2 C1 C8 C7 -44.8(19)
C2 C3 C4 C5 -36.2(14)
C35 C36 C37 P2 50.3(13)

loop_
_exptl_oxdiff_crystal_face_indexfrac_h
_exptl_oxdiff_crystal_face_indexfrac_k
_exptl_oxdiff_crystal_face_indexfrac_l
_exptl_oxdiff_crystal_face_x
_exptl_oxdiff_crystal_face_y
_exptl_oxdiff_crystal_face_z
3.9891 1.0271 15.0027 0.0378 0.0659 0.9754
-5.9876 -0.0314 -13.0092 -0.0455 -0.3147 -0.9584
-6.0028 5.9875 9.9785 -0.2118 -0.9017 0.2936
6.0028 -5.9875 -9.9785 0.2118 0.9017 -0.2936
-1.9883 -3.0201 -15.9968 0.0657 0.1917 -0.9540
0.0254 -10.9837 -0.0004 0.8991 0.2987 -0.1396
-0.0253 10.9825 -0.9991 -0.9132 -0.2803 0.0885
3.9867 2.0268 16.0022 -0.0299 0.0203 1.0393
-3.9890 -1.0283 -16.0022 -0.0519 -0.0474 -1.0266
8.9808 1.0124 -7.9711 -0.4010 0.9519 0.0444
-7.9827 -1.0085 8.9733 0.3922 -0.8779 0.0557
-5.9831 -2.0272 -12.0099 0.1321 -0.2788 -0.9327
-0.9948 -1.0217 -16.9935 -0.1348 0.2482 -0.9308
-0.9827 -6.9753 13.9894 0.7924 -0.1604 0.5779
-4.9693 -9.0046 -4.0117 0.7941 -0.1438 -0.5636
